data_4127011
loop_
_publ_author_name
'Dolinar, Brian S.'
'Alexandropoulos, Dimitris I.'
'Vignesh, Kuduva R.'
'James, Tia'Asia'
'Dunbar, Kim R.'

_publ_section_title
;
 Lanthanide Triangles Supported by Radical Bridging Ligands.
;
_journal_name_full 'Journal of the American Chemical Society'
_journal_paper_doi 10.1021/jacs.7b12495
_journal_year 2017
_chemical_formula_moiety 'C66.06 H30.01 Dy3 F36.07 N18 O12.02, 1.01(C4 H10 O)'
_chemical_formula_sum 'C70.38 H40.58 Dy3 F36.19 N18 O13.12'
_chemical_formula_weight 2523.38
_space_group_crystal_system triclinic
_space_group_IT_number 2
_space_group_name_Hall '-P 1'
_space_group_name_H-M_alt 'P -1'
_symmetry_space_group_name_Hall '-P 1'
_symmetry_space_group_name_H-M 'P -1'
_atom_sites_solution_hydrogens geom
_atom_sites_solution_primary dual
_audit_creation_date 2017-07-14
_audit_creation_method
;
Olex2 1.2
(compiled 2017.03.28 svn.r3405 for OlexSys, GUI svn.r5337)
;
_cell_angle_alpha 73.227(3)
_cell_angle_beta 78.360(3)
_cell_angle_gamma 79.675(4)
_cell_formula_units_Z 2
_cell_length_a 14.8664(8)
_cell_length_b 16.6091(9)
_cell_length_c 19.8643(10)
_cell_measurement_reflns_used 5293
_cell_measurement_temperature 110.0
_cell_measurement_theta_max 20.375
_cell_measurement_theta_min 2.249
_cell_volume 4561.1(4)
_computing_cell_refinement 'SAINT v8.34A (Bruker, 2013)'
_computing_data_collection 'APEX2 Ver. 2014.1-1 (Bruker-AXS, 2014)'
_computing_data_reduction 'SAINT v8.34A (Bruker, 2013)'
_computing_molecular_graphics 'Olex2 (Dolomanov et al., 2009)'
_computing_publication_material 'Olex2 (Dolomanov et al., 2009)'
_computing_structure_refinement 'SHELXL (Sheldrick, 2008-2013)'
_computing_structure_solution 'SHELXS (Sheldrick, 2008-2013)'
_diffrn_ambient_temperature 110.0
_diffrn_detector_type 'CCD area detector'
_diffrn_measured_fraction_theta_full 0.998
_diffrn_measured_fraction_theta_max 0.988
_diffrn_measurement_device 'three-circle diffractometer'
_diffrn_measurement_device_type 'Bruker SMART APEX2 area detector'
_diffrn_measurement_method '0.5\ \w and 0.5\ \f scans'
_diffrn_radiation_monochromator graphite
_diffrn_radiation_probe x-ray
_diffrn_radiation_type MoK\a
_diffrn_radiation_wavelength 0.71073
_diffrn_radiation_xray_symbol K-L~3~
_diffrn_reflns_av_R_equivalents 0.1014
_diffrn_reflns_av_unetI/netI 0.1310
_diffrn_reflns_Laue_measured_fraction_full 0.998
_diffrn_reflns_Laue_measured_fraction_max 0.988
_diffrn_reflns_limit_h_max 18
_diffrn_reflns_limit_h_min -18
_diffrn_reflns_limit_k_max 20
_diffrn_reflns_limit_k_min -20
_diffrn_reflns_limit_l_max 24
_diffrn_reflns_limit_l_min -24
_diffrn_reflns_number 51133
_diffrn_reflns_point_group_measured_fraction_full 0.998
_diffrn_reflns_point_group_measured_fraction_max 0.988
_diffrn_reflns_theta_full 25.242
_diffrn_reflns_theta_max 25.754
_diffrn_reflns_theta_min 1.084
_diffrn_source 'sealed X-ray tube'
_diffrn_standards_number 0
_exptl_absorpt_coefficient_mu 2.573
_exptl_absorpt_correction_T_max 0.7453
_exptl_absorpt_correction_T_min 0.6563
_exptl_absorpt_correction_type multi-scan
_exptl_absorpt_process_details
'SADABS-2014/5 (Bruker,2014/5) was used for absorption correction. wR2(int) was 0.0740 before and 0.0602 after correction. The Ratio of minimum to maximum transmission is 0.8651. The \l/2 correction factor is Not present.'
_exptl_crystal_colour 'orangish brown'
_exptl_crystal_colour_modifier orangish
_exptl_crystal_colour_primary brown
_exptl_crystal_density_diffrn 1.837
_exptl_crystal_density_method 'not measured'
_exptl_crystal_description block
_exptl_crystal_F_000 2435
_exptl_crystal_size_max 0.3
_exptl_crystal_size_mid 0.2
_exptl_crystal_size_min 0.1
_refine_diff_density_max 1.034
_refine_diff_density_min -0.862
_refine_diff_density_rms 0.160
_refine_ls_extinction_method none
_refine_ls_goodness_of_fit_ref 1.017
_refine_ls_hydrogen_treatment constr
_refine_ls_matrix_type full
_refine_ls_number_parameters 1813
_refine_ls_number_reflns 17264
_refine_ls_number_restraints 3083
_refine_ls_restrained_S_all 0.980
_refine_ls_R_factor_all 0.1298
_refine_ls_R_factor_gt 0.0590
_refine_ls_shift/su_max 0.002
_refine_ls_shift/su_mean 0.000
_refine_ls_structure_factor_coef Fsqd
_refine_ls_weighting_details 'w=1/[\s^2^(Fo^2^)+(0.0397P)^2^+4.7274P] where P=(Fo^2^+2Fc^2^)/3'
_refine_ls_weighting_scheme calc
_refine_ls_wR_factor_gt 0.0989
_refine_ls_wR_factor_ref 0.1245
_reflns_Friedel_coverage 0.000
_reflns_number_gt 9946
_reflns_number_total 17264
_reflns_threshold_expression 'I > 2\s(I)'
_cod_data_source_file ja7b12495_si_002.cif
_cod_data_source_block Compound_2-Dy
_cod_database_code 4127011
_shelxl_version_number 2014/6
_shelx_space_group_comment
;
The symmetry employed for this shelxl refinement is uniquely defined
by the following loop, which should always be used as a source of
symmetry information in preference to the above space-group names.
They are only intended as comments.
;
_olex2_refinement_description
;
1. Fixed Uiso
 At 1.2 times of:
  All C(H) groups, All C(H,H) groups
 At 1.5 times of:
  All C(H,H,H) groups
2. Shared sites
{O9, O9A, O9B, O9C}
{O10, O10A, O10B, O10C}
3. Restrained distances
 F9-C6 \\sim F7A-C6 \\sim F7-C6 \\sim F8A-C6 \\sim F8-C6 \\sim F9A-C6
 with sigma of 0.01
 F7-F8 \\sim F8-F9 \\sim F9-F7 \\sim F7A-F8A \\sim F8A-F9A \\sim F9A-F7A
 with sigma of 0.01
 C30A-C29 \\sim C30-C29 \\sim C27-C26A \\sim C27-C26 \\sim C5A-C4 \\sim C5-C4
 with sigma of 0.01
 C20-C19 \\sim C20A-C19
 with sigma of 0.01
 F22A-C20A \\sim F22-C20 \\sim F23A-C20A \\sim F23-C20 \\sim F24A-C20A \\sim
F24-C20
 with sigma of 0.01
4. Uiso/Uaniso restraints and constraints
O1S \\sim C1S \\sim C2S \\sim C3S \\sim C4S \\sim O1T \\sim C1T \\sim C2T \\sim
C3T \\sim C4T \\sim O1U \\sim C1U \\sim C2U \\sim C3U \\sim C4U: within 1.7A
with sigma of 0.01 and sigma for terminal atoms of 0.02
F4 \\sim F5 \\sim F6 \\sim C5 \\sim F4A \\sim F5A \\sim F6A \\sim C5A: within
1.7A with sigma of 0.01 and sigma for terminal atoms of 0.02
F7 \\sim F8 \\sim F8A \\sim F9A \\sim F7A \\sim F9 \\sim C6 \\sim C6A: within
1.7A with sigma of 0.01 and sigma for terminal atoms of 0.02
F34 \\sim F35 \\sim C30 \\sim F34A \\sim F35A \\sim F36A \\sim C30A \\sim F36:
within 1.7A with sigma of 0.005 and sigma for terminal atoms of 0.01
F31 \\sim F32 \\sim F33 \\sim C26 \\sim F31A \\sim F32A \\sim F33A \\sim C26A:
within 1.7A with sigma of 0.01 and sigma for terminal atoms of 0.02
F25 \\sim F26 \\sim F27 \\sim F28 \\sim F29 \\sim F30 \\sim O9 \\sim O10 \\sim
C21 \\sim C22 \\sim C23 \\sim C24 \\sim C25 \\sim F25A \\sim F26A \\sim F27A
\\sim F28A \\sim F29A \\sim F30A \\sim O9A \\sim O10A \\sim C21A \\sim C22A
\\sim C23A \\sim C24A \\sim C25A \\sim F25B \\sim F26B \\sim F27B \\sim F28B
\\sim F29B \\sim F30B \\sim O9B \\sim O10B \\sim C21B \\sim C22B \\sim C23B
\\sim C24B \\sim C25B \\sim F25C \\sim F26C \\sim F27C \\sim F28C \\sim F29C
\\sim F30C \\sim O9C \\sim O10C \\sim C21C \\sim C22C \\sim C23C \\sim C24C
\\sim C25C: within 1.7A with sigma of 0.01 and sigma for terminal atoms of 0.02
F22 \\sim F23 \\sim F24 \\sim C20 \\sim F22A \\sim F23A \\sim F24A \\sim C20A:
within 1.7A with sigma of 0.01 and sigma for terminal atoms of 0.02
Uanis(O9) = Uanis(O9A) = Uanis(O9B) = Uanis(O9C)
Uanis(O10) = Uanis(O10A) = Uanis(O10B) = Uanis(O10C)
5. Same fragment restrains
{F4A, F5A, F6A, C5A} sigma for 1-2: 0.01, 1-3: 0.02
{F7, F8, F9, C6} sigma for 1-2: 0.01, 1-3: 0.02
{F7A, F8A, F9A, C6A} sigma for 1-2: 0.01, 1-3: 0.02
{F31, F32, F33, C26} sigma for 1-2: 0.01, 1-3: 0.02
{F34, F35, F36, C30} sigma for 1-2: 0.01, 1-3: 0.02
{F31A, F32A, F33A, C26A} sigma for 1-2: 0.01, 1-3: 0.02
{F34A, F35A, F36A, C30A} sigma for 1-2: 0.01, 1-3: 0.02
as
{F4, F5, F6, C5}
{F25, F26, F27, F28, F29, F30, O9, O10, C21, C22, C23, C24, C25} sigma for 1-2:
0.01, 1-3: 0.02
{F25A, F26A, F27A, F28A, F29A, F30A, O9A, O10A, C21A, C22A, C23A, C24A, C25A}
sigma for 1-2: 0.01, 1-3: 0.02
{F25B, F26B, F27B, F28B, F29B, F30B, O9B, O10B, C21B, C22B, C23B, C24B, C25B}
sigma for 1-2: 0.01, 1-3: 0.02
{F25C, F26C, F27C, F28C, F29C, F30C, O9C, O10C, C21C, C22C, C23C, C24C, C25C}
sigma for 1-2: 0.01, 1-3: 0.02
as
{F13, F14, F15, F16, F17, F18, O5, O6, C11, C12, C13, C14, C15}
6. Others
 1*[Sof(F25)+Sof(F26)+Sof(F27)+Sof(F28)+Sof(F29)+Sof(F30)+Sof(O9)+Sof(O10)+
 Sof(C21)+Sof(C22)+Sof(C23)+Sof(H23)+Sof(C24)+Sof(C25)]+1*[Sof(F25A)+Sof(F26A)+
 Sof(F27A)+Sof(F28A)+Sof(F29A)+Sof(F30A)+Sof(O9A)+Sof(O10A)+Sof(C21A)+Sof(C22A)+
 Sof(C23A)+Sof(H23A)+Sof(C24A)+Sof(C25A)]+1*[Sof(F25B)+Sof(F26B)+Sof(F27B)+
 Sof(F28B)+Sof(F29B)+Sof(F30B)+Sof(O9B)+Sof(O10B)+Sof(C21B)+Sof(C22B)+Sof(C23B)+
 Sof(H23B)+Sof(C24B)+Sof(C25B)]+1*[Sof(F25C)+Sof(F26C)+Sof(F27C)+Sof(F28C)+
 Sof(F29C)+Sof(F30C)+Sof(O9C)+Sof(O10C)+Sof(C21C)+Sof(C22C)+Sof(C23C)+Sof(H23C)+
 Sof(C24C)+Sof(C25C)]=1 with esd of 0.01
 1*[Sof(O1S)+Sof(C1S)+Sof(H1SA)+Sof(H1SB)+Sof(H1SC)+Sof(C2S)+Sof(H2SA)+
 Sof(H2SB)+Sof(C3S)+Sof(H3SA)+Sof(H3SB)+Sof(C4S)+Sof(H4SA)+Sof(H4SB)+Sof(H4SC)]+
 1*[Sof(O1T)+Sof(C1T)+Sof(H1TA)+Sof(H1TB)+Sof(H1TC)+Sof(C2T)+Sof(H2TA)+
 Sof(H2TB)+Sof(C3T)+Sof(H3TA)+Sof(H3TB)+Sof(C4T)+Sof(H4TA)+Sof(H4TB)+Sof(H4TC)]+
 1*[Sof(O1U)+Sof(C1U)+Sof(H1UA)+Sof(H1UB)+Sof(H1UC)+Sof(C2U)+Sof(H2UA)+
 Sof(H2UB)+Sof(C3U)+Sof(H3UA)+Sof(H3UB)+Sof(C4U)+Sof(H4UA)+Sof(H4UB)+Sof(H4UC)]=
 1 with esd of 0.01
 Sof(F25)=Sof(F26)=Sof(F27)=Sof(F28)=Sof(F29)=Sof(F30)=Sof(O9)=Sof(O10)=
 Sof(C21)=Sof(C22)=Sof(C23)=Sof(H23)=Sof(C24)=Sof(C25)=FVAR(1)
 Sof(F7A)=Sof(F8A)=Sof(F9A)=Sof(C6A)=1-FVAR(2)
 Sof(F7)=Sof(F8)=Sof(F9)=Sof(C6)=FVAR(2)
 Sof(F31A)=Sof(F32A)=Sof(F33A)=Sof(C26A)=1-FVAR(3)
 Sof(F31)=Sof(F32)=Sof(F33)=Sof(C26)=FVAR(3)
 Sof(F34A)=Sof(F35A)=Sof(F36A)=Sof(C30A)=1-FVAR(4)
 Sof(F34)=Sof(F35)=Sof(F36)=Sof(C30)=FVAR(4)
 Sof(F4A)=Sof(F5A)=Sof(F6A)=Sof(C5A)=1-FVAR(5)
 Sof(F4)=Sof(F5)=Sof(F6)=Sof(C5)=FVAR(5)
 Sof(F25A)=Sof(F26A)=Sof(F27A)=Sof(F28A)=Sof(F29A)=Sof(F30A)=Sof(O9A)=
 Sof(O10A)=Sof(C21A)=Sof(C22A)=Sof(C23A)=Sof(H23A)=Sof(C24A)=Sof(C25A)=FVAR(6)
 Sof(O1S)=Sof(C1S)=Sof(H1SA)=Sof(H1SB)=Sof(H1SC)=Sof(C2S)=Sof(H2SA)=Sof(H2SB)=
 Sof(C3S)=Sof(H3SA)=Sof(H3SB)=Sof(C4S)=Sof(H4SA)=Sof(H4SB)=Sof(H4SC)=FVAR(7)
 Sof(O1T)=Sof(C1T)=Sof(H1TA)=Sof(H1TB)=Sof(H1TC)=Sof(C2T)=Sof(H2TA)=Sof(H2TB)=
 Sof(C3T)=Sof(H3TA)=Sof(H3TB)=Sof(C4T)=Sof(H4TA)=Sof(H4TB)=Sof(H4TC)=FVAR(8)
 Sof(O1U)=Sof(C1U)=Sof(H1UA)=Sof(H1UB)=Sof(H1UC)=Sof(C2U)=Sof(H2UA)=Sof(H2UB)=
 Sof(C3U)=Sof(H3UA)=Sof(H3UB)=Sof(C4U)=Sof(H4UA)=Sof(H4UB)=Sof(H4UC)=FVAR(9)
 Sof(F25B)=Sof(F26B)=Sof(F27B)=Sof(F28B)=Sof(F29B)=Sof(F30B)=Sof(O9B)=
 Sof(O10B)=Sof(C21B)=Sof(C22B)=Sof(C23B)=Sof(H23B)=Sof(C24B)=Sof(C25B)=FVAR(10)
 Sof(F25C)=Sof(F26C)=Sof(F27C)=Sof(F28C)=Sof(F29C)=Sof(F30C)=Sof(O9C)=
 Sof(O10C)=Sof(C21C)=Sof(C22C)=Sof(C23C)=Sof(H23C)=Sof(C24C)=Sof(C25C)=FVAR(11)
 Sof(F22A)=Sof(F23A)=Sof(F24A)=Sof(C20A)=1-FVAR(12)
 Sof(F22)=Sof(F23)=Sof(F24)=Sof(C20)=FVAR(12)
7.a Free rotating group:
 O1S(C1S,C2S,C3S,C4S), O1T(C1T,C2T,C3T,C4T), O1U(C1U,C2U,C3U,C4U)
7.b Secondary CH2 refined with riding coordinates:
 C2S(H2SA,H2SB), C3S(H3SA,H3SB), C2T(H2TA,H2TB), C3T(H3TA,H3TB), C2U(H2UA,
 H2UB), C3U(H3UA,H3UB)
7.c Aromatic/amide H refined with riding coordinates:
 C3(H3), C8(H8), C18(H18), C28(H28), C31(H31), C32(H32), C33(H33), C34(H34),
 C39(H39), C40(H40), C41(H41), C42(H42), C43(H43), C44(H44), C45(H45), C46(H46),
  C51(H51), C52(H52), C53(H53), C54(H54), C55(H55), C56(H56), C57(H57),
 C58(H58), C63(H63), C64(H64), C65(H65), C66(H66), C13(H13), C23(H23),
 C23A(H23A), C23B(H23B), C23C(H23C)
7.d Idealised Me refined with riding coordinates:
 C1S(H1SA,H1SB,H1SC), C4S(H4SA,H4SB,H4SC), C1T(H1TA,H1TB,H1TC), C4T(H4TA,H4TB,
 H4TC), C1U(H1UA,H1UB,H1UC), C4U(H4UA,H4UB,H4UC)
;
_olex2_submission_special_instructions 'No special instructions were received'

loop_
_space_group_symop_operation_xyz
'x, y, z'
'-x, -y, -z'

loop_
_atom_site_label
_atom_site_type_symbol
_atom_site_fract_x
_atom_site_fract_y
_atom_site_fract_z
_atom_site_U_iso_or_equiv
_atom_site_adp_type
_atom_site_occupancy
_atom_site_site_symmetry_order
_atom_site_calc_flag
_atom_site_refinement_flags_posn
_atom_site_refinement_flags_adp
_atom_site_refinement_flags_occupancy
_atom_site_disorder_assembly
_atom_site_disorder_group
Dy1 Dy 0.92945(3) 0.98895(3) 0.71801(2) 0.02816(13) Uani 1 1 d . . . . .
Dy2 Dy 0.65819(3) 0.69084(3) 1.02300(2) 0.02761(12) Uani 1 1 d . . . . .
Dy3 Dy 0.66227(4) 0.68751(3) 0.64286(2) 0.03834(14) Uani 1 1 d . . . . .
F1 F 1.1218(4) 0.9290(4) 0.4906(3) 0.077(2) Uani 1 1 d . . . . .
F2 F 1.2081(4) 0.8989(4) 0.5713(3) 0.075(2) Uani 1 1 d . . . . .
F3 F 1.2223(4) 1.0092(4) 0.4838(3) 0.073(2) Uani 1 1 d . . . . .
O1 O 1.0391(4) 0.9678(4) 0.6225(3) 0.0340(15) Uani 1 1 d . . . . .
O2 O 0.9561(4) 1.1239(4) 0.6406(3) 0.0407(17) Uani 1 1 d . . . . .
C1 C 1.1602(8) 0.9609(8) 0.5303(5) 0.051(3) Uani 1 1 d . . . . .
C2 C 1.0884(6) 1.0130(6) 0.5722(5) 0.034(2) Uani 1 1 d . . . . .
C3 C 1.0812(7) 1.1008(6) 0.5518(5) 0.043(3) Uani 1 1 d . . . . .
H3 H 1.1225 1.1277 0.5119 0.052 Uiso 1 1 calc R . . . .
C4 C 1.0158(7) 1.1501(5) 0.5878(5) 0.040(3) Uani 1 1 d D . . . .
F4 F 0.9357(13) 1.2739(12) 0.5183(13) 0.089(5) Uani 0.51(3) 1 d D U P A 1
F5 F 0.9823(19) 1.2867(11) 0.6095(9) 0.077(5) Uani 0.51(3) 1 d D U P A 1
F6 F 1.0807(13) 1.274(2) 0.5168(13) 0.076(5) Uani 0.51(3) 1 d D U P A 1
C5 C 1.0034(13) 1.2467(7) 0.5579(9) 0.076(4) Uani 0.51(3) 1 d D U P A 1
F4A F 1.0689(16) 1.276(3) 0.5060(12) 0.082(6) Uani 0.49(3) 1 d D U P A 2
F5A F 0.9265(12) 1.2851(13) 0.5569(15) 0.086(5) Uani 0.49(3) 1 d D U P A 2
F6A F 1.035(2) 1.2732(14) 0.6170(9) 0.080(5) Uani 0.49(3) 1 d D U P A 2
C5A C 1.0119(13) 1.2469(7) 0.5661(10) 0.075(4) Uani 0.49(3) 1 d D U P A 2
F10 F 0.7624(6) 1.2222(5) 0.8088(5) 0.117(3) Uani 1 1 d . . . . .
F11 F 0.7943(5) 1.1505(5) 0.9091(4) 0.105(3) Uani 1 1 d . . . . .
F12 F 0.8633(5) 1.2556(4) 0.8534(4) 0.078(2) Uani 1 1 d . . . . .
F19 F 0.6713(6) 0.4456(5) 1.2328(4) 0.119(4) Uani 1 1 d . . . . .
F20 F 0.5554(4) 0.3881(4) 1.2299(4) 0.092(3) Uani 1 1 d . . . . .
F21 F 0.6788(6) 0.3815(4) 1.1536(5) 0.113(3) Uani 1 1 d . . . . .
F22 F 0.3299(5) 0.6923(5) 1.0462(5) 0.087(3) Uani 0.802(8) 1 d D U P B 1
F23 F 0.3530(7) 0.5728(7) 1.0227(7) 0.084(3) Uani 0.802(8) 1 d D U P B 1
F24 F 0.3068(5) 0.5796(5) 1.1295(5) 0.087(3) Uani 0.802(8) 1 d D U P B 1
O3 O 1.0549(4) 1.0226(4) 0.7538(3) 0.0405(17) Uani 1 1 d . . . . .
O4 O 0.8696(4) 1.0796(4) 0.7906(3) 0.0358(16) Uani 1 1 d . . . . .
O7 O 0.6467(4) 0.5628(3) 1.1115(3) 0.0347(16) Uani 1 1 d . . . . .
O8 O 0.5089(4) 0.6592(4) 1.0402(3) 0.0346(15) Uani 1 1 d . . . . .
O11 O 0.7270(5) 0.6334(4) 0.5436(3) 0.060(2) Uani 1 1 d . . . . .
O12 O 0.6467(5) 0.7992(4) 0.5432(3) 0.058(2) Uani 1 1 d . . . . .
N1 N 1.0186(5) 0.8471(4) 0.7699(3) 0.0308(18) Uani 1 1 d . . . . .
N2 N 0.8439(5) 0.8978(4) 0.8200(3) 0.0269(17) Uani 1 1 d . . . . .
N3 N 0.7510(5) 0.9225(4) 0.8427(3) 0.0321(19) Uani 1 1 d . . . . .
N4 N 0.5696(5) 0.8343(4) 0.9762(4) 0.0300(18) Uani 1 1 d . . . . .
N5 N 0.7467(5) 0.7904(4) 0.9328(4) 0.0333(19) Uani 1 1 d . . . . .
N6 N 0.8352(5) 0.7622(4) 0.9040(3) 0.0268(17) Uani 1 1 d . . . . .
N7 N 0.7748(5) 0.5798(4) 0.9800(3) 0.0266(17) Uani 1 1 d . . . . .
N8 N 0.6454(5) 0.6745(4) 0.9080(3) 0.0278(18) Uani 1 1 d . . . . .
N9 N 0.5797(5) 0.7283(4) 0.8695(4) 0.0352(19) Uani 1 1 d . . . . .
N10 N 0.5268(6) 0.7790(4) 0.6935(4) 0.040(2) Uani 1 1 d . . . . .
N11 N 0.6472(6) 0.6724(4) 0.7698(3) 0.0322(19) Uani 1 1 d . . . . .
N12 N 0.7158(5) 0.6228(4) 0.8062(4) 0.0341(19) Uani 1 1 d . . . . .
N13 N 0.8302(6) 0.6280(5) 0.6551(4) 0.043(2) Uani 1 1 d . . . . .
N14 N 0.7559(6) 0.7841(4) 0.6549(4) 0.0336(19) Uani 1 1 d . . . . .
N15 N 0.7126(5) 0.8646(4) 0.6586(4) 0.038(2) Uani 1 1 d . . . . .
N16 N 0.7777(5) 1.0530(4) 0.6786(3) 0.0280(18) Uani 1 1 d . . . . .
N17 N 0.8554(5) 0.8962(4) 0.6771(4) 0.0298(18) Uani 1 1 d . . . . .
N18 N 0.8975(5) 0.8138(4) 0.6771(4) 0.036(2) Uani 1 1 d . . . . .
C7 C 1.0643(7) 1.0818(6) 0.7765(5) 0.039(2) Uani 1 1 d . . . . .
C8 C 0.9949(7) 1.1386(6) 0.8043(5) 0.041(3) Uani 1 1 d . . . . .
H8 H 1.0119 1.1823 0.8195 0.049 Uiso 1 1 calc R . . . .
C9 C 0.9031(7) 1.1315(6) 0.8096(5) 0.036(2) Uani 1 1 d . . . . .
C10 C 0.8297(9) 1.1922(7) 0.8451(6) 0.056(3) Uani 1 1 d . . . . .
C16 C 0.6222(9) 0.4318(7) 1.1921(8) 0.075(4) Uani 1 1 d . . . . .
C17 C 0.5874(7) 0.5138(6) 1.1378(5) 0.048(3) Uani 1 1 d . . . . .
C18 C 0.4970(8) 0.5271(6) 1.1252(7) 0.077(4) Uani 1 1 d . . . . .
H18 H 0.4560 0.4865 1.1497 0.093 Uiso 1 1 calc R . . . .
C19 C 0.4672(7) 0.6000(6) 1.0767(6) 0.052(3) Uani 1 1 d D . . . .
C20 C 0.3643(10) 0.6111(6) 1.0705(6) 0.072(4) Uani 0.802(8) 1 d D U P B 1
C27 C 0.7209(8) 0.6616(8) 0.4782(5) 0.062(3) Uani 1 1 d D . . . .
C28 C 0.6856(8) 0.7415(9) 0.4428(6) 0.066(4) Uani 1 1 d . . . . .
H28 H 0.6841 0.7539 0.3933 0.080 Uiso 1 1 calc R . . . .
C29 C 0.6518(7) 0.8048(6) 0.4782(6) 0.059(3) Uani 1 1 d D . . . .
C31 C 1.1063(6) 0.8230(6) 0.7423(5) 0.039(3) Uani 1 1 d . . . . .
H31 H 1.1403 0.8646 0.7086 0.047 Uiso 1 1 calc R . . . .
C32 C 1.1490(7) 0.7409(6) 0.7607(5) 0.047(3) Uani 1 1 d . . . . .
H32 H 1.2115 0.7268 0.7406 0.056 Uiso 1 1 calc R . . . .
C33 C 1.1010(7) 0.6799(6) 0.8081(5) 0.047(3) Uani 1 1 d . . . . .
H33 H 1.1283 0.6224 0.8195 0.056 Uiso 1 1 calc R . . . .
C34 C 1.0116(7) 0.7036(6) 0.8392(5) 0.043(3) Uani 1 1 d . . . . .
H34 H 0.9775 0.6628 0.8740 0.051 Uiso 1 1 calc R . . . .
C35 C 0.9724(6) 0.7879(5) 0.8186(4) 0.027(2) Uani 1 1 d . . . . .
C36 C 0.8779(6) 0.8171(5) 0.8504(4) 0.028(2) Uani 1 1 d . . . . .
C37 C 0.7091(6) 0.8675(5) 0.8959(4) 0.026(2) Uani 1 1 d . . . . .
C38 C 0.6089(6) 0.8927(6) 0.9214(5) 0.034(2) Uani 1 1 d . . . . .
C39 C 0.5621(7) 0.9697(6) 0.8894(6) 0.059(3) Uani 1 1 d . . . . .
H39 H 0.5923 1.0093 0.8506 0.071 Uiso 1 1 calc R . . . .
C40 C 0.4697(8) 0.9864(6) 0.9161(6) 0.066(4) Uani 1 1 d . . . . .
H40 H 0.4354 1.0390 0.8963 0.079 Uiso 1 1 calc R . . . .
C41 C 0.4275(7) 0.9283(6) 0.9705(6) 0.058(3) Uani 1 1 d . . . . .
H41 H 0.3632 0.9386 0.9875 0.069 Uiso 1 1 calc R . . . .
C42 C 0.4799(6) 0.8532(6) 1.0012(5) 0.037(2) Uani 1 1 d . . . . .
H42 H 0.4511 0.8140 1.0412 0.045 Uiso 1 1 calc R . . . .
C43 C 0.8334(6) 0.5259(6) 1.0211(5) 0.037(2) Uani 1 1 d . . . . .
H43 H 0.8310 0.5305 1.0680 0.044 Uiso 1 1 calc R . . . .
C44 C 0.8971(7) 0.4641(6) 0.9977(5) 0.041(3) Uani 1 1 d . . . . .
H44 H 0.9372 0.4272 1.0284 0.049 Uiso 1 1 calc R . . . .
C45 C 0.9023(7) 0.4560(6) 0.9299(5) 0.049(3) Uani 1 1 d . . . . .
H45 H 0.9455 0.4136 0.9134 0.059 Uiso 1 1 calc R . . . .
C46 C 0.8437(6) 0.5107(6) 0.8864(5) 0.039(3) Uani 1 1 d . . . . .
H46 H 0.8460 0.5073 0.8391 0.047 Uiso 1 1 calc R . . . .
C47 C 0.7810(6) 0.5710(5) 0.9136(4) 0.028(2) Uani 1 1 d . . . . .
C48 C 0.7096(6) 0.6273(5) 0.8722(4) 0.026(2) Uani 1 1 d . . . . .
C49 C 0.5855(7) 0.7230(5) 0.8040(4) 0.033(2) Uani 1 1 d . . . . .
C50 C 0.5149(7) 0.7791(6) 0.7623(5) 0.043(3) Uani 1 1 d . . . . .
C51 C 0.4412(8) 0.8278(7) 0.7932(6) 0.069(4) Uani 1 1 d . . . . .
H51 H 0.4354 0.8274 0.8418 0.083 Uiso 1 1 calc R . . . .
C52 C 0.3761(10) 0.8771(8) 0.7518(8) 0.096(5) Uani 1 1 d . . . . .
H52 H 0.3250 0.9108 0.7717 0.115 Uiso 1 1 calc R . . . .
C53 C 0.3866(9) 0.8765(7) 0.6820(7) 0.067(4) Uani 1 1 d . . . . .
H53 H 0.3420 0.9085 0.6531 0.080 Uiso 1 1 calc R . . . .
C54 C 0.4628(8) 0.8287(6) 0.6543(5) 0.050(3) Uani 1 1 d . . . . .
H54 H 0.4710 0.8307 0.6052 0.060 Uiso 1 1 calc R . . . .
C55 C 0.8646(9) 0.5476(7) 0.6531(5) 0.060(3) Uani 1 1 d . . . . .
H55 H 0.8244 0.5117 0.6483 0.072 Uiso 1 1 calc R . . . .
C56 C 0.9563(10) 0.5156(7) 0.6577(6) 0.067(4) Uani 1 1 d . . . . .
H56 H 0.9794 0.4594 0.6546 0.080 Uiso 1 1 calc R . . . .
C57 C 1.0127(9) 0.5665(8) 0.6669(6) 0.071(4) Uani 1 1 d . . . . .
H57 H 1.0756 0.5452 0.6713 0.085 Uiso 1 1 calc R . . . .
C58 C 0.9791(8) 0.6497(7) 0.6699(5) 0.054(3) Uani 1 1 d . . . . .
H58 H 1.0180 0.6863 0.6752 0.065 Uiso 1 1 calc R . . . .
C59 C 0.8865(8) 0.6765(6) 0.6648(5) 0.038(2) Uani 1 1 d . . . . .
C60 C 0.8441(7) 0.7647(5) 0.6655(4) 0.031(2) Uani 1 1 d . . . . .
C61 C 0.7659(6) 0.9142(5) 0.6682(4) 0.028(2) Uani 1 1 d . . . . .
C62 C 0.7248(6) 1.0036(5) 0.6667(4) 0.028(2) Uani 1 1 d . . . . .
C63 C 0.6389(7) 1.0343(6) 0.6459(5) 0.039(2) Uani 1 1 d . . . . .
H63 H 0.6021 0.9975 0.6382 0.047 Uiso 1 1 calc R . . . .
C64 C 0.6083(7) 1.1196(6) 0.6367(5) 0.046(3) Uani 1 1 d . . . . .
H64 H 0.5494 1.1425 0.6230 0.056 Uiso 1 1 calc R . . . .
C65 C 0.6633(7) 1.1707(6) 0.6475(5) 0.043(3) Uani 1 1 d . . . . .
H65 H 0.6445 1.2300 0.6394 0.052 Uiso 1 1 calc R . . . .
C66 C 0.7466(7) 1.1351(6) 0.6702(4) 0.034(2) Uani 1 1 d . . . . .
H66 H 0.7832 1.1703 0.6802 0.041 Uiso 1 1 calc R . . . .
F7 F 1.1828(10) 1.1622(9) 0.7161(7) 0.094(5) Uani 0.470(9) 1 d D U P C 1
F8 F 1.2295(9) 1.0337(8) 0.7644(10) 0.095(5) Uani 0.470(9) 1 d D U P C 1
F9 F 1.1770(11) 1.1208(11) 0.8283(7) 0.088(5) Uani 0.470(9) 1 d D U P C 1
C6 C 1.1630(8) 1.0955(6) 0.7734(5) 0.085(4) Uani 0.470(9) 1 d D U P C 1
F7A F 1.1795(10) 1.1654(6) 0.7854(9) 0.094(4) Uani 0.530(9) 1 d D U P C 2
F8A F 1.2175(9) 1.0874(10) 0.7125(6) 0.096(4) Uani 0.530(9) 1 d D U P C 2
F9A F 1.2029(8) 1.0310(7) 0.8233(7) 0.089(4) Uani 0.530(9) 1 d D U P C 2
C6A C 1.1640(9) 1.0936(6) 0.7740(6) 0.084(4) Uani 0.530(9) 1 d D U P C 2
F13 F 0.8939(4) 0.5596(4) 1.1719(3) 0.0595(17) Uani 1 1 d D . . D 2
F14 F 0.8684(5) 0.6380(5) 1.2446(3) 0.101(3) Uani 1 1 d D . . D 2
F15 F 0.9368(4) 0.6849(4) 1.1377(3) 0.0619(17) Uani 1 1 d D . . D 2
F16 F 0.4679(4) 0.8083(4) 1.2117(3) 0.0602(17) Uani 1 1 d D . . D 2
F17 F 0.5437(4) 0.7367(4) 1.2959(3) 0.071(2) Uani 1 1 d D . . D 2
F18 F 0.5811(5) 0.8574(4) 1.2312(4) 0.086(2) Uani 1 1 d D . . D 2
O5 O 0.7770(4) 0.6791(4) 1.0868(3) 0.0352(16) Uani 1 1 d D . . D 2
O6 O 0.5944(4) 0.7508(4) 1.1198(3) 0.0408(17) Uani 1 1 d D . . D 2
C11 C 0.8683(6) 0.6397(7) 1.1772(5) 0.045(3) Uani 1 1 d D . . D 2
C12 C 0.7765(6) 0.6774(6) 1.1507(4) 0.035(2) Uani 1 1 d D . . D 2
C13 C 0.7035(6) 0.7046(6) 1.1993(4) 0.038(2) Uani 1 1 d D . . D 2
H13 H 0.7115 0.6968 1.2471 0.046 Uiso 1 1 calc R . . D 2
C14 C 0.6209(6) 0.7425(5) 1.1777(4) 0.034(2) Uani 1 1 d D . . D 2
C15 C 0.5526(7) 0.7861(6) 1.2303(5) 0.044(3) Uani 1 1 d D . . D 2
F25 F 0.7219(17) 0.3903(19) 0.654(2) 0.093(5) Uani 0.217(11) 1 d D U P E 1
F26 F 0.631(3) 0.376(2) 0.7530(12) 0.097(5) Uani 0.217(11) 1 d D U P E 1
F27 F 0.581(2) 0.3674(14) 0.658(2) 0.095(5) Uani 0.217(11) 1 d D U P E 1
F28 F 0.399(2) 0.7147(16) 0.5228(17) 0.099(5) Uani 0.217(11) 1 d D U P E 1
F29 F 0.332(2) 0.650(2) 0.6251(16) 0.105(6) Uani 0.217(11) 1 d D U P E 1
F30 F 0.375(2) 0.5865(19) 0.5411(18) 0.098(5) Uani 0.217(11) 1 d D U P E 1
O9 O 0.6477(5) 0.5451(4) 0.6855(4) 0.0791(15) Uani 0.217(11) 1 d D U P E 1
O10 O 0.5315(5) 0.6679(4) 0.6037(4) 0.0814(15) Uani 0.217(11) 1 d D U P E 1
C21 C 0.6336(16) 0.4087(10) 0.6830(13) 0.092(3) Uani 0.217(11) 1 d D U P E 1
C22 C 0.599(2) 0.5040(10) 0.665(2) 0.085(2) Uani 0.217(11) 1 d D U P E 1
C23 C 0.514(3) 0.5271(11) 0.639(3) 0.086(3) Uani 0.217(11) 1 d D U P E 1
H23 H 0.4706 0.4876 0.6496 0.103 Uiso 0.217(11) 1 calc R . P E 1
C24 C 0.4949(19) 0.6083(9) 0.5972(19) 0.087(2) Uani 0.217(11) 1 d D U P E 1
C25 C 0.3993(15) 0.6387(13) 0.5725(14) 0.094(3) Uani 0.217(11) 1 d D U P E 1
F31 F 0.8306(18) 0.6284(17) 0.3818(14) 0.129(6) Uani 0.392(16) 1 d D U P F 1
F32 F 0.6917(15) 0.595(2) 0.3987(14) 0.119(6) Uani 0.392(16) 1 d D U P F 1
F33 F 0.788(2) 0.5222(16) 0.4663(13) 0.118(6) Uani 0.392(16) 1 d D U P F 1
C26 C 0.7597(14) 0.6011(12) 0.4312(10) 0.113(5) Uani 0.392(16) 1 d D U P F 1
F34 F 0.6105(17) 0.9133(14) 0.3723(10) 0.071(4) Uani 0.430(14) 1 d D U P G 1
F35 F 0.6444(14) 0.9590(10) 0.4530(9) 0.077(3) Uani 0.430(14) 1 d D U P G 1
F36 F 0.5174(11) 0.9103(13) 0.4693(10) 0.072(4) Uani 0.430(14) 1 d D U P G 1
C30 C 0.6082(12) 0.8952(8) 0.4433(9) 0.074(3) Uani 0.430(14) 1 d D U P G 1
F25A F 0.660(2) 0.3981(14) 0.7851(13) 0.102(6) Uani 0.235(7) 1 d D U P E 2
F26A F 0.5341(17) 0.3746(15) 0.7626(16) 0.107(7) Uani 0.235(7) 1 d D U P E 2
F27A F 0.667(2) 0.3509(14) 0.6952(15) 0.099(4) Uani 0.235(7) 1 d D U P E 2
F28A F 0.418(2) 0.638(2) 0.5159(12) 0.102(4) Uani 0.235(7) 1 d D U P E 2
F29A F 0.3440(17) 0.6914(15) 0.6012(18) 0.096(6) Uani 0.235(7) 1 d D U P E 2
F30A F 0.3507(17) 0.5570(15) 0.6111(16) 0.106(5) Uani 0.235(7) 1 d D U P E 2
O9A O 0.6477(5) 0.5451(4) 0.6855(4) 0.0791(15) Uani 0.235(7) 1 d D U P E 2
O10A O 0.5315(5) 0.6679(4) 0.6037(4) 0.0814(15) Uani 0.235(7) 1 d D U P E 2
C21A C 0.6135(15) 0.4057(10) 0.7313(13) 0.092(3) Uani 0.235(7) 1 d D U P E 2
C22A C 0.5958(18) 0.4944(9) 0.6824(18) 0.086(2) Uani 0.235(7) 1 d D U P E 2
C23A C 0.516(3) 0.5198(11) 0.649(3) 0.086(3) Uani 0.235(7) 1 d D U P E 2
H23A H 0.4820 0.4783 0.6461 0.103 Uiso 0.235(7) 1 calc R . P E 2
C24A C 0.4882(16) 0.6044(10) 0.6211(19) 0.085(3) Uani 0.235(7) 1 d D U P E 2
C25A C 0.3979(13) 0.6235(12) 0.5876(14) 0.092(3) Uani 0.235(7) 1 d D U P E 2
F31A F 0.7340(13) 0.6078(12) 0.3753(6) 0.113(5) Uani 0.608(16) 1 d D U P F 2
F32A F 0.7385(14) 0.5137(10) 0.4752(8) 0.113(5) Uani 0.608(16) 1 d D U P F 2
F33A F 0.8520(9) 0.5810(12) 0.4285(11) 0.118(5) Uani 0.608(16) 1 d D U P F 2
C26A C 0.7592(10) 0.5918(8) 0.4394(7) 0.112(5) Uani 0.608(16) 1 d D U P F 2
F34A F 0.6134(13) 0.8868(11) 0.3653(8) 0.072(3) Uani 0.570(14) 1 d D U P G 2
F35A F 0.6959(10) 0.9385(8) 0.4176(7) 0.075(3) Uani 0.570(14) 1 d D U P G 2
F36A F 0.5517(11) 0.9299(9) 0.4590(8) 0.079(3) Uani 0.570(14) 1 d D U P G 2
C30A C 0.6285(10) 0.8915(7) 0.4279(7) 0.074(3) Uani 0.570(14) 1 d D U P G 2
F25B F 0.709(2) 0.3897(14) 0.7359(18) 0.099(5) Uani 0.250(9) 1 d D U P E 3
F26B F 0.5777(17) 0.3612(17) 0.726(2) 0.104(5) Uani 0.250(9) 1 d D U P E 3
F27B F 0.693(3) 0.3646(15) 0.6385(14) 0.102(5) Uani 0.250(9) 1 d D U P E 3
F28B F 0.444(2) 0.6937(16) 0.4901(14) 0.085(5) Uani 0.250(9) 1 d D U P E 3
F29B F 0.3529(17) 0.630(2) 0.5823(17) 0.104(5) Uani 0.250(9) 1 d D U P E 3
F30B F 0.440(2) 0.5608(16) 0.5117(16) 0.103(5) Uani 0.250(9) 1 d D U P E 3
O9B O 0.6477(5) 0.5451(4) 0.6855(4) 0.0791(15) Uani 0.250(9) 1 d D U P E 3
O10B O 0.5315(5) 0.6679(4) 0.6037(4) 0.0814(15) Uani 0.250(9) 1 d D U P E 3
C21B C 0.6486(15) 0.4035(9) 0.6901(12) 0.092(3) Uani 0.250(9) 1 d D U P E 3
C22B C 0.618(2) 0.4974(9) 0.6576(17) 0.085(2) Uani 0.250(9) 1 d D U P E 3
C23B C 0.543(4) 0.5198(9) 0.619(3) 0.086(3) Uani 0.250(9) 1 d D U P E 3
H23B H 0.5123 0.4770 0.6141 0.103 Uiso 0.250(9) 1 calc R . P E 3
C24B C 0.515(2) 0.6037(9) 0.5891(19) 0.086(2) Uani 0.250(9) 1 d D U P E 3
C25B C 0.4363(16) 0.6221(12) 0.5437(12) 0.093(3) Uani 0.250(9) 1 d D U P E 3
O1S O 0.904(5) 1.137(4) 1.070(3) 0.138(6) Uani 0.136(9) 1 d . U P H 1
C1S C 1.045(6) 1.042(6) 1.076(5) 0.139(10) Uani 0.136(9) 1 d G U P H 1
H1SA H 1.0848 1.0544 1.0289 0.209 Uiso 0.136(9) 1 calc R . P H 1
H1SB H 1.0010 1.0048 1.0762 0.209 Uiso 0.136(9) 1 calc R . P H 1
H1SC H 1.0838 1.0146 1.1126 0.209 Uiso 0.136(9) 1 calc R . P H 1
C2S C 0.993(5) 1.125(5) 1.090(5) 0.139(7) Uani 0.136(9) 1 d G U P H 1
H2SA H 0.9866 1.1223 1.1408 0.167 Uiso 0.136(9) 1 calc R . P H 1
H2SB H 1.0273 1.1729 1.0617 0.167 Uiso 0.136(9) 1 calc R . P H 1
C3S C 0.848(6) 1.213(5) 1.081(5) 0.137(7) Uani 0.136(9) 1 d G U P H 1
H3SA H 0.8801 1.2630 1.0525 0.164 Uiso 0.136(9) 1 calc R . P H 1
H3SB H 0.8392 1.2124 1.1316 0.164 Uiso 0.136(9) 1 calc R . P H 1
C4S C 0.755(5) 1.220(6) 1.057(5) 0.143(11) Uani 0.136(9) 1 d G U P H 1
H4SA H 0.7638 1.1955 1.0167 0.215 Uiso 0.136(9) 1 calc R . P H 1
H4SB H 0.7289 1.2797 1.0432 0.215 Uiso 0.136(9) 1 calc R . P H 1
H4SC H 0.7130 1.1890 1.0968 0.215 Uiso 0.136(9) 1 calc R . P H 1
O1T O 0.9953(9) 1.1211(7) 1.0376(6) 0.139(5) Uani 0.764(13) 1 d . U P I 2
C1T C 1.1495(10) 1.0552(10) 1.0067(10) 0.130(7) Uani 0.764(13) 1 d G U P I 2
H1TA H 1.2107 1.0664 0.9792 0.195 Uiso 0.764(13) 1 calc R . P I 2
H1TB H 1.1278 1.0111 0.9925 0.195 Uiso 0.764(13) 1 calc R . P I 2
H1TC H 1.1539 1.0361 1.0576 0.195 Uiso 0.764(13) 1 calc R . P I 2
C2T C 1.0816(9) 1.1362(9) 0.9924(7) 0.130(6) Uani 0.764(13) 1 d G U P I 2
H2TA H 1.1061 1.1827 1.0020 0.156 Uiso 0.764(13) 1 calc R . P I 2
H2TB H 1.0728 1.1532 0.9419 0.156 Uiso 0.764(13) 1 calc R . P I 2
C3T C 0.9262(10) 1.1931(9) 1.0285(7) 0.137(6) Uani 0.764(13) 1 d G U P I 2
H3TA H 0.9144 1.2112 0.9787 0.165 Uiso 0.764(13) 1 calc R . P I 2
H3TB H 0.9477 1.2408 1.0389 0.165 Uiso 0.764(13) 1 calc R . P I 2
C4T C 0.8376(10) 1.1696(12) 1.0792(9) 0.137(7) Uani 0.764(13) 1 d G U P I 2
H4TA H 0.8118 1.1285 1.0642 0.206 Uiso 0.764(13) 1 calc R . P I 2
H4TB H 0.7925 1.2207 1.0783 0.206 Uiso 0.764(13) 1 calc R . P I 2
H4TC H 0.8515 1.1447 1.1276 0.206 Uiso 0.764(13) 1 calc R . P I 2
O1U O 1.012(6) 1.068(5) 1.051(4) 0.137(6) Uani 0.107(11) 1 d . U P J 3
C1U C 1.169(6) 1.074(9) 0.993(7) 0.128(10) Uani 0.107(11) 1 d G U P J 3
H1UA H 1.2094 1.0639 0.9497 0.193 Uiso 0.107(11) 1 calc R . P J 3
H1UB H 1.1800 1.0258 1.0335 0.193 Uiso 0.107(11) 1 calc R . P J 3
H1UC H 1.1828 1.1256 1.0014 0.193 Uiso 0.107(11) 1 calc R . P J 3
C2U C 1.068(7) 1.086(7) 0.983(4) 0.135(6) Uani 0.107(11) 1 d G U P J 3
H2UA H 1.0501 1.1449 0.9556 0.162 Uiso 0.107(11) 1 calc R . P J 3
H2UB H 1.0598 1.0471 0.9554 0.162 Uiso 0.107(11) 1 calc R . P J 3
C3U C 0.915(6) 1.077(8) 1.048(4) 0.138(7) Uani 0.107(11) 1 d G U P J 3
H3UA H 0.9039 1.0380 1.0216 0.166 Uiso 0.107(11) 1 calc R . P J 3
H3UB H 0.8941 1.1357 1.0219 0.166 Uiso 0.107(11) 1 calc R . P J 3
C4U C 0.862(7) 1.056(9) 1.123(5) 0.139(11) Uani 0.107(11) 1 d G U P J 3
H4UA H 0.8282 1.1084 1.1341 0.208 Uiso 0.107(11) 1 calc R . P J 3
H4UB H 0.9053 1.0297 1.1569 0.208 Uiso 0.107(11) 1 calc R . P J 3
H4UC H 0.8178 1.0169 1.1274 0.208 Uiso 0.107(11) 1 calc R . P J 3
F25C F 0.7314(12) 0.3863(13) 0.694(2) 0.101(5) Uani 0.311(11) 1 d D U P E 4
F26C F 0.599(2) 0.3647(16) 0.7561(11) 0.100(5) Uani 0.311(11) 1 d D U P E 4
F27C F 0.624(3) 0.3649(12) 0.6430(12) 0.099(5) Uani 0.311(11) 1 d D U P E 4
F28C F 0.4678(17) 0.6454(18) 0.4795(10) 0.095(5) Uani 0.311(11) 1 d D U P E 4
F29C F 0.3640(15) 0.6787(14) 0.5634(14) 0.096(4) Uani 0.311(11) 1 d D U P E 4
F30C F 0.3969(19) 0.5472(12) 0.5587(15) 0.101(4) Uani 0.311(11) 1 d D U P E 4
O9C O 0.6477(5) 0.5451(4) 0.6855(4) 0.0791(15) Uani 0.311(11) 1 d D U P E 4
O10C O 0.5315(5) 0.6679(4) 0.6037(4) 0.0814(15) Uani 0.311(11) 1 d D U P E 4
C21C C 0.6402(14) 0.4028(9) 0.6915(10) 0.092(3) Uani 0.311(11) 1 d D U P E 4
C22C C 0.604(2) 0.4972(8) 0.6689(17) 0.086(2) Uani 0.311(11) 1 d D U P E 4
C23C C 0.551(3) 0.5212(10) 0.612(2) 0.086(3) Uani 0.311(11) 1 d D U P E 4
H23C H 0.5469 0.4824 0.5865 0.103 Uiso 0.311(11) 1 calc R . P E 4
C24C C 0.5078(19) 0.6029(8) 0.5963(17) 0.086(2) Uani 0.311(11) 1 d D U P E 4
C25C C 0.4316(13) 0.6194(11) 0.5490(11) 0.093(3) Uani 0.311(11) 1 d D U P E 4
F22A F 0.319(3) 0.637(3) 1.062(3) 0.087(6) Uani 0.198(8) 1 d D U P B 2
F23A F 0.387(2) 0.651(2) 0.9617(17) 0.089(8) Uani 0.198(8) 1 d D U P B 2
F24A F 0.373(4) 0.532(2) 1.025(3) 0.081(9) Uani 0.198(8) 1 d D U P B 2
C20A C 0.398(3) 0.604(2) 1.0275(17) 0.079(6) Uani 0.198(8) 1 d D U P B 2

loop_
_atom_site_aniso_label
_atom_site_aniso_U_11
_atom_site_aniso_U_22
_atom_site_aniso_U_33
_atom_site_aniso_U_23
_atom_site_aniso_U_13
_atom_site_aniso_U_12
Dy1 0.0282(3) 0.0298(2) 0.0234(2) -0.00225(19) 0.00087(19) -0.0096(2)
Dy2 0.0302(3) 0.0303(2) 0.0185(2) -0.00224(19) 0.00210(19) -0.0076(2)
Dy3 0.0620(4) 0.0346(3) 0.0220(2) -0.0030(2) -0.0092(2) -0.0200(2)
F1 0.064(5) 0.123(6) 0.061(4) -0.052(4) -0.005(4) -0.020(4)
F2 0.055(5) 0.104(5) 0.049(4) -0.018(4) -0.001(3) 0.024(4)
F3 0.057(4) 0.105(5) 0.046(4) -0.021(4) 0.023(3) -0.017(4)
O1 0.041(4) 0.039(4) 0.023(3) -0.009(3) 0.001(3) -0.014(3)
O2 0.041(4) 0.038(4) 0.039(4) -0.002(3) 0.002(3) -0.016(3)
C1 0.038(7) 0.089(9) 0.025(6) -0.013(6) 0.005(5) -0.017(7)
C2 0.021(6) 0.053(6) 0.026(5) -0.004(5) -0.003(4) -0.009(5)
C3 0.036(7) 0.059(7) 0.033(6) -0.003(5) 0.003(5) -0.023(6)
C4 0.044(7) 0.047(6) 0.024(5) 0.009(5) -0.002(5) -0.025(5)
F4 0.101(9) 0.057(8) 0.090(11) 0.017(9) -0.020(9) -0.019(7)
F5 0.103(11) 0.039(7) 0.075(8) 0.004(6) 0.002(9) -0.023(9)
F6 0.102(9) 0.055(8) 0.060(9) 0.015(8) 0.003(8) -0.050(8)
C5 0.096(8) 0.051(7) 0.067(7) 0.014(7) 0.002(7) -0.033(7)
F4A 0.111(10) 0.059(8) 0.057(9) 0.019(8) 0.010(8) -0.042(9)
F5A 0.100(9) 0.050(7) 0.083(10) 0.020(9) -0.003(9) -0.015(7)
F6A 0.114(12) 0.051(8) 0.074(8) -0.010(7) 0.000(9) -0.041(9)
C5A 0.096(8) 0.049(7) 0.067(8) 0.012(7) 0.001(7) -0.036(7)
F10 0.100(7) 0.137(7) 0.153(8) -0.107(6) -0.081(6) 0.068(6)
F11 0.111(7) 0.096(6) 0.094(6) -0.047(5) 0.048(5) -0.015(5)
F12 0.075(5) 0.068(4) 0.109(6) -0.058(4) -0.004(4) -0.008(4)
F19 0.116(7) 0.107(6) 0.115(7) 0.062(5) -0.070(6) -0.056(6)
F20 0.056(5) 0.062(4) 0.118(6) 0.043(4) -0.005(4) -0.024(4)
F21 0.093(6) 0.055(5) 0.147(8) 0.014(5) -0.001(6) 0.018(5)
F22 0.037(5) 0.039(5) 0.161(8) 0.012(5) -0.023(5) 0.001(4)
F23 0.052(6) 0.088(8) 0.118(7) -0.020(7) -0.042(5) -0.008(6)
F24 0.040(5) 0.079(6) 0.123(7) 0.001(5) -0.002(5) -0.020(4)
O3 0.041(4) 0.043(4) 0.041(4) -0.016(3) 0.001(3) -0.014(3)
O4 0.033(4) 0.036(4) 0.033(4) -0.002(3) 0.000(3) -0.009(3)
O7 0.038(4) 0.033(3) 0.024(3) 0.007(3) 0.001(3) -0.010(3)
O8 0.036(4) 0.032(4) 0.035(4) -0.007(3) -0.004(3) -0.009(3)
O11 0.089(6) 0.077(5) 0.026(4) -0.020(4) -0.004(4) -0.036(5)
O12 0.087(6) 0.062(5) 0.028(4) 0.011(4) -0.025(4) -0.033(4)
N1 0.025(5) 0.041(5) 0.024(4) -0.005(4) 0.001(3) -0.008(4)
N2 0.022(5) 0.031(4) 0.024(4) -0.006(3) -0.001(3) 0.001(4)
N3 0.038(5) 0.032(4) 0.023(4) -0.005(3) 0.003(4) -0.008(4)
N4 0.031(5) 0.026(4) 0.027(4) -0.006(3) 0.003(4) -0.001(4)
N5 0.031(5) 0.036(4) 0.027(4) -0.004(4) 0.005(4) -0.007(4)
N6 0.025(5) 0.026(4) 0.026(4) -0.002(3) -0.004(3) -0.004(3)
N7 0.031(5) 0.029(4) 0.018(4) -0.004(3) -0.005(3) -0.002(4)
N8 0.035(5) 0.026(4) 0.020(4) -0.005(3) -0.002(3) -0.002(4)
N9 0.041(5) 0.035(4) 0.030(5) -0.005(4) -0.018(4) 0.003(4)
N10 0.057(6) 0.028(4) 0.034(5) 0.009(4) -0.023(4) -0.012(4)
N11 0.053(6) 0.022(4) 0.019(4) -0.002(3) -0.007(4) -0.002(4)
N12 0.038(5) 0.033(4) 0.029(5) -0.009(4) -0.004(4) 0.000(4)
N13 0.068(7) 0.030(5) 0.029(5) -0.005(4) -0.016(4) 0.002(5)
N14 0.049(6) 0.026(4) 0.025(4) -0.001(3) -0.008(4) -0.010(4)
N15 0.050(6) 0.029(4) 0.034(5) -0.001(4) -0.010(4) -0.011(4)
N16 0.032(5) 0.028(4) 0.023(4) -0.007(3) 0.000(3) -0.007(4)
N17 0.027(5) 0.026(4) 0.030(4) 0.000(3) -0.001(4) -0.004(4)
N18 0.048(6) 0.031(4) 0.028(4) -0.005(4) -0.008(4) -0.003(4)
C7 0.031(6) 0.045(6) 0.035(6) -0.005(5) -0.003(5) -0.005(5)
C8 0.049(7) 0.045(6) 0.043(6) -0.020(5) -0.013(5) -0.018(6)
C9 0.041(7) 0.039(6) 0.030(5) -0.006(5) -0.004(5) -0.018(5)
C10 0.072(10) 0.048(7) 0.054(8) -0.025(6) -0.018(7) 0.002(7)
C16 0.055(10) 0.034(7) 0.100(11) 0.022(7) 0.008(8) 0.000(7)
C17 0.029(7) 0.043(6) 0.061(7) 0.006(5) 0.000(5) -0.011(5)
C18 0.039(8) 0.033(6) 0.142(12) 0.023(7) -0.025(8) -0.022(6)
C19 0.046(8) 0.028(6) 0.081(8) -0.008(6) -0.020(6) -0.004(5)
C20 0.039(8) 0.059(8) 0.118(9) -0.008(7) -0.028(7) -0.015(6)
C27 0.061(9) 0.108(10) 0.026(6) -0.021(7) -0.002(6) -0.035(8)
C28 0.068(9) 0.109(11) 0.019(6) -0.003(7) -0.013(6) -0.022(8)
C29 0.059(8) 0.073(8) 0.040(7) 0.017(6) -0.015(6) -0.043(7)
C31 0.026(6) 0.043(6) 0.032(6) 0.010(5) -0.003(5) 0.001(5)
C32 0.030(6) 0.056(7) 0.038(6) -0.002(5) 0.009(5) 0.005(5)
C33 0.042(7) 0.037(6) 0.046(6) 0.001(5) 0.000(5) 0.006(5)
C34 0.034(7) 0.052(7) 0.031(6) -0.001(5) 0.004(5) -0.004(5)
C35 0.030(6) 0.028(5) 0.025(5) -0.002(4) -0.012(4) -0.005(4)
C36 0.028(6) 0.031(5) 0.021(5) -0.003(4) 0.005(4) -0.007(4)
C37 0.030(6) 0.026(5) 0.021(5) -0.006(4) -0.004(4) -0.002(4)
C38 0.032(6) 0.035(6) 0.028(5) -0.008(4) 0.012(4) -0.006(5)
C39 0.051(8) 0.034(6) 0.063(7) 0.012(5) 0.018(6) -0.001(6)
C40 0.043(8) 0.034(6) 0.086(9) 0.007(6) 0.023(6) 0.008(5)
C41 0.024(6) 0.048(7) 0.079(8) -0.010(6) 0.024(6) 0.003(5)
C42 0.029(6) 0.040(6) 0.039(6) -0.018(5) 0.010(5) -0.002(5)
C43 0.032(6) 0.044(6) 0.034(6) -0.007(5) -0.010(5) -0.007(5)
C44 0.031(6) 0.049(6) 0.034(6) 0.001(5) -0.007(5) 0.000(5)
C45 0.038(7) 0.051(7) 0.050(7) -0.009(6) -0.003(5) 0.004(5)
C46 0.029(6) 0.044(6) 0.034(6) -0.011(5) 0.006(5) 0.009(5)
C47 0.023(6) 0.034(5) 0.025(5) -0.004(4) 0.004(4) -0.011(4)
C48 0.033(6) 0.022(5) 0.016(5) 0.001(4) 0.004(4) -0.003(4)
C49 0.055(7) 0.026(5) 0.018(5) -0.001(4) -0.017(5) 0.000(5)
C50 0.050(7) 0.041(6) 0.033(6) -0.003(5) -0.001(5) -0.008(5)
C51 0.076(10) 0.068(8) 0.061(8) -0.019(7) -0.038(7) 0.030(7)
C52 0.113(13) 0.069(9) 0.104(12) -0.017(8) -0.074(10) 0.047(9)
C53 0.067(9) 0.062(8) 0.070(9) 0.002(7) -0.052(8) 0.007(7)
C54 0.059(8) 0.053(7) 0.037(6) 0.005(5) -0.017(6) -0.022(6)
C55 0.089(11) 0.046(7) 0.051(7) -0.017(6) -0.016(7) -0.011(7)
C56 0.092(11) 0.050(7) 0.060(8) -0.021(6) -0.023(8) 0.008(8)
C57 0.080(10) 0.065(8) 0.075(9) -0.028(7) -0.037(8) 0.013(8)
C58 0.062(9) 0.047(7) 0.052(7) -0.015(6) -0.013(6) 0.004(6)
C59 0.049(7) 0.038(6) 0.027(5) -0.010(5) -0.003(5) -0.007(5)
C60 0.042(7) 0.031(5) 0.015(5) 0.002(4) -0.005(4) -0.006(5)
C61 0.031(6) 0.027(5) 0.016(5) -0.001(4) 0.005(4) 0.000(4)
C62 0.029(6) 0.035(5) 0.015(5) -0.003(4) 0.008(4) -0.005(5)
C63 0.034(7) 0.043(6) 0.047(6) -0.020(5) -0.010(5) -0.005(5)
C64 0.022(6) 0.059(7) 0.063(7) -0.026(6) -0.007(5) -0.001(5)
C65 0.041(7) 0.034(6) 0.046(6) -0.013(5) 0.003(5) 0.008(5)
C66 0.035(6) 0.035(6) 0.026(5) -0.007(4) 0.009(4) -0.010(5)
F7 0.043(7) 0.094(9) 0.139(10) -0.025(9) 0.001(8) -0.018(7)
F8 0.038(8) 0.085(9) 0.173(12) -0.062(9) -0.011(9) 0.000(7)
F9 0.048(7) 0.113(10) 0.133(11) -0.053(9) -0.030(8) -0.037(8)
C6 0.046(7) 0.092(8) 0.136(10) -0.055(8) -0.012(7) -0.022(7)
F7A 0.060(7) 0.074(8) 0.175(11) -0.065(8) -0.022(9) -0.019(7)
F8A 0.044(7) 0.119(10) 0.136(10) -0.054(9) 0.007(7) -0.032(8)
F9A 0.033(7) 0.110(8) 0.135(10) -0.057(8) -0.014(7) 0.003(7)
C6A 0.046(7) 0.092(8) 0.135(10) -0.054(8) -0.013(7) -0.022(7)
F13 0.060(4) 0.053(4) 0.057(4) 0.000(3) -0.018(3) 0.001(3)
F14 0.072(5) 0.181(8) 0.058(4) -0.063(5) -0.034(4) 0.040(5)
F15 0.038(4) 0.069(4) 0.090(5) -0.042(4) -0.008(3) -0.007(3)
F16 0.051(4) 0.087(5) 0.038(3) -0.029(3) -0.004(3) 0.018(4)
F17 0.073(5) 0.089(5) 0.023(3) -0.005(3) 0.012(3) 0.027(4)
F18 0.093(6) 0.094(5) 0.091(5) -0.063(5) 0.002(4) -0.019(4)
O5 0.034(4) 0.051(4) 0.017(3) -0.007(3) 0.005(3) -0.009(3)
O6 0.045(4) 0.046(4) 0.031(4) -0.013(3) -0.003(3) -0.003(3)
C11 0.042(7) 0.070(8) 0.031(6) -0.024(6) -0.013(5) -0.002(6)
C12 0.024(6) 0.052(6) 0.029(6) -0.009(5) 0.002(5) -0.013(5)
C13 0.035(6) 0.052(6) 0.026(5) -0.012(5) 0.000(5) -0.005(5)
C14 0.039(7) 0.036(6) 0.025(5) -0.013(4) 0.015(5) -0.013(5)
C15 0.051(8) 0.045(6) 0.040(7) -0.016(5) -0.005(6) -0.009(6)
F25 0.136(9) 0.065(8) 0.088(8) -0.038(8) 0.009(8) -0.038(8)
F26 0.138(8) 0.066(7) 0.091(8) -0.032(7) 0.009(8) -0.038(8)
F27 0.131(9) 0.066(8) 0.095(9) -0.032(8) 0.009(8) -0.042(8)
F28 0.119(8) 0.113(8) 0.079(8) -0.024(8) -0.016(8) -0.056(8)
F29 0.125(9) 0.117(10) 0.084(10) -0.027(9) -0.011(9) -0.053(9)
F30 0.125(8) 0.108(8) 0.084(8) -0.034(7) -0.014(7) -0.061(7)
O9 0.122(3) 0.061(3) 0.068(3) -0.032(2) 0.008(3) -0.046(3)
O10 0.113(3) 0.087(3) 0.068(3) -0.033(3) -0.010(3) -0.057(3)
C21 0.132(5) 0.068(4) 0.084(5) -0.031(4) 0.010(5) -0.044(4)
C22 0.124(4) 0.069(4) 0.075(4) -0.032(4) 0.006(4) -0.048(4)
C23 0.121(4) 0.079(4) 0.074(4) -0.033(4) 0.000(4) -0.051(4)
C24 0.118(4) 0.090(4) 0.072(4) -0.033(4) -0.008(4) -0.055(4)
C25 0.120(6) 0.105(6) 0.078(6) -0.033(5) -0.013(5) -0.057(5)
F31 0.142(11) 0.171(11) 0.074(10) -0.057(9) 0.038(9) -0.044(11)
F32 0.141(14) 0.153(11) 0.081(12) -0.061(10) -0.002(10) -0.032(12)
F33 0.130(13) 0.145(11) 0.084(10) -0.070(9) 0.024(11) -0.009(11)
C26 0.137(10) 0.151(9) 0.068(8) -0.064(8) 0.015(8) -0.039(9)
F34 0.074(6) 0.097(8) 0.036(6) 0.022(6) -0.030(5) -0.042(6)
F35 0.087(7) 0.087(6) 0.047(6) 0.027(5) -0.028(6) -0.044(6)
F36 0.082(8) 0.085(8) 0.042(6) 0.021(6) -0.018(7) -0.043(7)
C30 0.081(6) 0.092(6) 0.042(5) 0.023(4) -0.026(5) -0.042(5)
F25A 0.144(11) 0.061(10) 0.101(11) -0.030(10) 0.014(10) -0.039(10)
F26A 0.141(11) 0.073(10) 0.102(11) -0.026(10) 0.024(11) -0.044(10)
F27A 0.138(7) 0.069(6) 0.092(7) -0.032(7) 0.012(7) -0.034(7)
F28A 0.125(7) 0.116(7) 0.079(7) -0.029(7) -0.012(7) -0.055(7)
F29A 0.115(9) 0.115(9) 0.078(9) -0.028(9) -0.014(9) -0.057(9)
F30A 0.128(9) 0.121(9) 0.088(9) -0.033(9) -0.009(9) -0.067(9)
O9A 0.122(3) 0.061(3) 0.068(3) -0.032(2) 0.008(3) -0.046(3)
O10A 0.113(3) 0.087(3) 0.068(3) -0.033(3) -0.010(3) -0.057(3)
C21A 0.133(5) 0.068(5) 0.083(5) -0.032(5) 0.011(5) -0.044(5)
C22A 0.125(4) 0.069(3) 0.076(4) -0.032(3) 0.006(4) -0.047(4)
C23A 0.121(4) 0.079(4) 0.075(4) -0.033(4) 0.000(4) -0.051(4)
C24A 0.117(4) 0.087(4) 0.072(4) -0.033(4) -0.007(4) -0.054(4)
C25A 0.120(5) 0.101(5) 0.077(5) -0.033(5) -0.011(5) -0.057(5)
F31A 0.148(11) 0.169(9) 0.040(7) -0.053(7) -0.004(8) -0.037(10)
F32A 0.139(12) 0.133(9) 0.084(8) -0.062(7) 0.023(9) -0.053(9)
F33A 0.126(10) 0.130(10) 0.118(10) -0.074(8) 0.017(8) -0.038(8)
C26A 0.138(10) 0.150(9) 0.066(8) -0.065(8) 0.015(8) -0.040(9)
F34A 0.073(5) 0.103(8) 0.038(5) 0.017(5) -0.026(5) -0.044(6)
F35A 0.080(7) 0.089(6) 0.047(6) 0.026(5) -0.029(5) -0.040(5)
F36A 0.091(7) 0.086(6) 0.045(5) 0.024(5) -0.021(6) -0.032(6)
C30A 0.081(6) 0.092(6) 0.042(5) 0.023(5) -0.026(5) -0.041(5)
F25B 0.144(8) 0.060(7) 0.090(8) -0.030(7) 0.018(8) -0.032(7)
F26B 0.139(8) 0.076(7) 0.093(8) -0.025(7) 0.019(7) -0.044(7)
F27B 0.136(9) 0.070(8) 0.096(8) -0.027(8) 0.020(8) -0.037(8)
F28B 0.118(9) 0.105(9) 0.065(8) -0.038(8) -0.030(8) -0.061(8)
F29B 0.125(7) 0.114(8) 0.082(8) -0.024(7) -0.007(7) -0.051(7)
F30B 0.128(9) 0.118(9) 0.081(9) -0.041(9) -0.007(9) -0.053(9)
O9B 0.122(3) 0.061(3) 0.068(3) -0.032(2) 0.008(3) -0.046(3)
O10B 0.113(3) 0.087(3) 0.068(3) -0.033(3) -0.010(3) -0.057(3)
C21B 0.132(5) 0.068(4) 0.084(5) -0.031(4) 0.010(5) -0.045(4)
C22B 0.124(4) 0.068(4) 0.075(4) -0.032(4) 0.006(4) -0.048(4)
C23B 0.121(4) 0.078(4) 0.074(4) -0.033(4) 0.000(4) -0.052(4)
C24B 0.117(4) 0.088(4) 0.072(4) -0.032(4) -0.007(4) -0.054(4)
C25B 0.120(5) 0.103(5) 0.076(5) -0.032(5) -0.012(5) -0.057(5)
O1S 0.201(15) 0.157(12) 0.088(9) -0.040(9) -0.059(9) -0.052(10)
C1S 0.201(18) 0.157(16) 0.088(15) -0.034(15) -0.061(14) -0.054(15)
C2S 0.202(15) 0.156(12) 0.090(10) -0.037(10) -0.058(9) -0.055(11)
C3S 0.200(16) 0.158(13) 0.085(10) -0.042(11) -0.059(10) -0.048(12)
C4S 0.21(2) 0.168(19) 0.086(17) -0.049(17) -0.053(17) -0.040(18)
O1T 0.202(14) 0.154(11) 0.092(8) -0.039(8) -0.059(7) -0.057(9)
C1T 0.191(16) 0.147(14) 0.088(11) -0.038(11) -0.064(11) -0.055(12)
C2T 0.195(14) 0.149(11) 0.082(9) -0.036(9) -0.062(8) -0.058(10)
C3T 0.200(15) 0.156(12) 0.086(9) -0.037(10) -0.061(8) -0.049(10)
C4T 0.197(17) 0.173(14) 0.079(10) -0.056(11) -0.060(10) -0.037(12)
O1U 0.200(14) 0.154(11) 0.089(9) -0.036(10) -0.059(8) -0.055(10)
C1U 0.193(18) 0.145(16) 0.084(14) -0.037(14) -0.061(14) -0.059(15)
C2U 0.198(15) 0.152(12) 0.087(9) -0.036(10) -0.060(9) -0.056(11)
C3U 0.202(15) 0.155(12) 0.090(10) -0.038(10) -0.059(9) -0.055(11)
C4U 0.20(2) 0.157(18) 0.090(17) -0.043(17) -0.057(17) -0.052(18)
F25C 0.141(9) 0.063(7) 0.088(9) -0.027(8) 0.024(8) -0.025(8)
F26C 0.136(8) 0.072(7) 0.094(8) -0.025(7) 0.010(8) -0.045(8)
F27C 0.141(9) 0.066(7) 0.092(8) -0.035(7) 0.019(8) -0.039(8)
F28C 0.118(10) 0.121(9) 0.074(9) -0.043(9) -0.019(8) -0.055(9)
F29C 0.119(7) 0.112(7) 0.081(7) -0.033(7) -0.019(7) -0.060(7)
F30C 0.126(8) 0.117(8) 0.084(8) -0.040(7) -0.011(7) -0.064(7)
O9C 0.122(3) 0.061(3) 0.068(3) -0.032(2) 0.008(3) -0.046(3)
O10C 0.113(3) 0.087(3) 0.068(3) -0.033(3) -0.010(3) -0.057(3)
C21C 0.132(5) 0.068(4) 0.084(5) -0.031(4) 0.011(5) -0.045(4)
C22C 0.125(4) 0.068(3) 0.076(4) -0.032(3) 0.006(4) -0.047(4)
C23C 0.121(4) 0.078(4) 0.074(4) -0.033(4) 0.000(4) -0.052(4)
C24C 0.118(4) 0.089(4) 0.072(4) -0.033(4) -0.007(4) -0.054(4)
C25C 0.120(5) 0.103(5) 0.076(5) -0.033(5) -0.012(5) -0.057(5)
F22A 0.052(10) 0.072(10) 0.132(10) -0.007(10) -0.025(9) -0.012(10)
F23A 0.060(13) 0.083(14) 0.131(15) -0.010(13) -0.052(13) -0.019(12)
F24A 0.051(14) 0.066(16) 0.124(14) -0.010(15) -0.025(13) -0.013(14)
C20A 0.049(9) 0.068(10) 0.124(10) -0.011(10) -0.030(9) -0.017(9)

loop_
_atom_type_symbol
_atom_type_description
_atom_type_scat_dispersion_real
_atom_type_scat_dispersion_imag
_atom_type_scat_source
C C 0.0033 0.0016 'International Tables Vol C Tables 4.2.6.8 and 6.1.1.4'
H H 0.0000 0.0000 'International Tables Vol C Tables 4.2.6.8 and 6.1.1.4'
Dy Dy -0.1892 4.4098 'International Tables Vol C Tables 4.2.6.8 and 6.1.1.4'
F F 0.0171 0.0103 'International Tables Vol C Tables 4.2.6.8 and 6.1.1.4'
N N 0.0061 0.0033 'International Tables Vol C Tables 4.2.6.8 and 6.1.1.4'
O O 0.0106 0.0060 'International Tables Vol C Tables 4.2.6.8 and 6.1.1.4'

loop_
_geom_angle_atom_site_label_1
_geom_angle_atom_site_label_2
_geom_angle_atom_site_label_3
_geom_angle
O1 Dy1 O2 72.1(2)
O1 Dy1 O3 82.7(2)
O1 Dy1 O4 144.9(2)
O1 Dy1 N1 77.3(2)
O1 Dy1 N2 135.2(2)
O1 Dy1 N16 110.5(2)
O1 Dy1 N17 79.9(2)
O2 Dy1 N1 139.9(2)
O2 Dy1 N2 152.1(2)
O2 Dy1 N16 75.1(2)
O2 Dy1 N17 118.5(2)
O3 Dy1 O2 75.6(2)
O3 Dy1 N1 75.3(2)
O3 Dy1 N2 108.7(2)
O3 Dy1 N16 141.8(2)
O3 Dy1 N17 152.3(2)
O4 Dy1 O2 77.3(2)
O4 Dy1 O3 73.1(2)
O4 Dy1 N1 118.9(2)
O4 Dy1 N2 77.8(2)
O4 Dy1 N16 77.1(2)
O4 Dy1 N17 131.2(2)
N2 Dy1 N1 65.0(2)
N2 Dy1 N16 87.3(2)
N2 Dy1 N17 70.7(2)
N16 Dy1 N1 141.5(2)
N17 Dy1 N1 79.9(2)
N17 Dy1 N16 65.3(2)
O7 Dy2 N4 142.7(2)
O7 Dy2 N5 151.9(2)
O7 Dy2 N7 72.7(2)
O7 Dy2 N8 111.2(2)
O7 Dy2 O6 83.0(2)
O8 Dy2 O7 71.9(2)
O8 Dy2 N4 77.8(2)
O8 Dy2 N5 133.9(2)
O8 Dy2 N7 111.8(2)
O8 Dy2 N8 77.2(2)
O8 Dy2 O5 140.37(19)
O8 Dy2 O6 81.5(2)
N5 Dy2 N4 64.7(2)
N5 Dy2 N7 84.9(2)
N5 Dy2 N8 72.1(2)
N7 Dy2 N4 140.6(2)
N8 Dy2 N4 82.0(2)
N8 Dy2 N7 64.5(2)
O5 Dy2 O7 75.3(2)
O5 Dy2 N4 119.8(2)
O5 Dy2 N5 83.7(2)
O5 Dy2 N7 78.1(2)
O5 Dy2 N8 136.5(2)
O5 Dy2 O6 72.95(19)
O6 Dy2 N4 71.3(2)
O6 Dy2 N5 108.8(2)
O6 Dy2 N7 146.0(2)
O6 Dy2 N8 148.7(2)
O11 Dy3 N10 144.3(3)
O11 Dy3 N11 148.8(2)
O11 Dy3 N13 72.7(2)
O11 Dy3 N14 110.8(2)
O12 Dy3 O11 73.6(3)
O12 Dy3 N10 80.2(2)
O12 Dy3 N11 135.6(2)
O12 Dy3 N13 113.4(2)
O12 Dy3 N14 77.2(2)
O12 Dy3 O10 75.7(2)
O12 Dy3 O10A 75.7(2)
O12 Dy3 O10B 75.7(2)
O12 Dy3 O10C 75.7(2)
N10 Dy3 N13 141.5(2)
N11 Dy3 N10 64.9(2)
N11 Dy3 N13 83.0(2)
N14 Dy3 N10 85.9(3)
N14 Dy3 N11 73.9(2)
N14 Dy3 N13 64.2(3)
O9 Dy3 O11 76.7(2)
O9 Dy3 O12 141.1(2)
O9 Dy3 N10 112.4(2)
O9 Dy3 N11 80.2(2)
O9 Dy3 N13 80.3(3)
O9 Dy3 N14 137.8(3)
O9 Dy3 O10 73.6(2)
O10 Dy3 O11 77.2(3)
O10 Dy3 N10 73.1(3)
O10 Dy3 N11 115.8(3)
O10 Dy3 N13 143.8(3)
O10 Dy3 N14 148.0(3)
O9A Dy3 O11 76.7(2)
O9A Dy3 O12 141.1(2)
O9A Dy3 N10 112.4(2)
O9A Dy3 N11 80.2(2)
O9A Dy3 N13 80.3(3)
O9A Dy3 N14 137.8(3)
O9A Dy3 O10A 73.6(2)
O10A Dy3 O11 77.2(3)
O10A Dy3 N10 73.1(3)
O10A Dy3 N11 115.8(3)
O10A Dy3 N13 143.8(3)
O10A Dy3 N14 148.0(3)
O9B Dy3 O11 76.7(2)
O9B Dy3 O12 141.1(2)
O9B Dy3 N10 112.4(2)
O9B Dy3 N11 80.2(2)
O9B Dy3 N13 80.3(3)
O9B Dy3 N14 137.8(3)
O9B Dy3 O10B 73.6(2)
O10B Dy3 O11 77.2(3)
O10B Dy3 N10 73.1(3)
O10B Dy3 N11 115.8(3)
O10B Dy3 N13 143.8(3)
O10B Dy3 N14 148.0(3)
O9C Dy3 O11 76.7(2)
O9C Dy3 O12 141.1(2)
O9C Dy3 N10 112.4(2)
O9C Dy3 N11 80.2(2)
O9C Dy3 N13 80.3(3)
O9C Dy3 N14 137.8(3)
O9C Dy3 O10C 73.6(2)
O10C Dy3 O11 77.2(3)
O10C Dy3 N10 73.1(3)
O10C Dy3 N11 115.8(3)
O10C Dy3 N13 143.8(3)
O10C Dy3 N14 148.0(3)
C2 O1 Dy1 136.1(6)
C4 O2 Dy1 134.8(6)
F1 C1 F3 105.4(8)
F1 C1 C2 111.6(9)
F2 C1 F1 108.9(10)
F2 C1 F3 106.6(9)
F2 C1 C2 112.6(8)
F3 C1 C2 111.4(9)
O1 C2 C1 112.4(8)
O1 C2 C3 127.3(9)
C3 C2 C1 120.3(9)
C4 C3 C2 121.8(8)
O2 C4 C3 126.4(8)
O2 C4 C5 113.7(10)
O2 C4 C5A 112.8(11)
C3 C4 C5 119.6(10)
C3 C4 C5A 120.8(10)
F4 C5 C4 112.5(14)
F5 C5 C4 111.9(13)
F5 C5 F4 106.7(11)
F6 C5 C4 111(2)
F6 C5 F4 107.1(11)
F6 C5 F5 107.1(12)
F4A C5A C4 113(2)
F4A C5A F6A 107.1(12)
F5A C5A C4 111.5(14)
F5A C5A F4A 107.4(12)
F5A C5A F6A 107.0(12)
F6A C5A C4 110.4(15)
C7 O3 Dy1 132.4(6)
C9 O4 Dy1 133.6(6)
C17 O7 Dy2 136.1(6)
C19 O8 Dy2 135.4(6)
C27 O11 Dy3 132.2(7)
C29 O12 Dy3 134.1(7)
C31 N1 Dy1 122.7(5)
C35 N1 Dy1 118.6(6)
C35 N1 C31 117.7(7)
N3 N2 Dy1 120.2(5)
C36 N2 Dy1 122.9(5)
C36 N2 N3 116.2(7)
C37 N3 N2 116.0(7)
C38 N4 Dy2 121.0(6)
C42 N4 Dy2 121.6(6)
C42 N4 C38 117.2(7)
N6 N5 Dy2 118.8(5)
C37 N5 Dy2 123.9(6)
C37 N5 N6 115.5(7)
C36 N6 N5 116.6(7)
C43 N7 Dy2 122.6(6)
C43 N7 C47 116.5(7)
C47 N7 Dy2 120.9(6)
N9 N8 Dy2 119.5(5)
C48 N8 Dy2 123.4(6)
C48 N8 N9 115.8(7)
C49 N9 N8 115.6(7)
C50 N10 Dy3 120.0(6)
C50 N10 C54 117.2(9)
C54 N10 Dy3 122.7(7)
N12 N11 Dy3 119.1(5)
C49 N11 Dy3 123.0(6)
C49 N11 N12 116.5(7)
C48 N12 N11 115.5(7)
C55 N13 Dy3 122.0(8)
C59 N13 Dy3 119.8(6)
C59 N13 C55 118.2(10)
N15 N14 Dy3 117.4(6)
C60 N14 Dy3 125.4(6)
C60 N14 N15 116.9(8)
C61 N15 N14 115.2(8)
C62 N16 Dy1 119.1(6)
C62 N16 C66 118.5(8)
C66 N16 Dy1 122.3(6)
N18 N17 Dy1 120.6(5)
C61 N17 Dy1 121.7(6)
C61 N17 N18 116.3(7)
C60 N18 N17 115.0(8)
O3 C7 C8 128.3(9)
O3 C7 C6 115.7(9)
O3 C7 C6A 114.9(9)
C8 C7 C6 115.9(9)
C8 C7 C6A 116.7(9)
C9 C8 C7 120.5(9)
O4 C9 C8 127.7(9)
O4 C9 C10 114.0(9)
C8 C9 C10 118.3(9)
F10 C10 F11 107.5(12)
F10 C10 F12 108.6(10)
F10 C10 C9 110.9(9)
F11 C10 C9 109.7(9)
F12 C10 F11 106.2(10)
F12 C10 C9 113.7(10)
F19 C16 F20 110.6(12)
F19 C16 F21 106.4(12)
F19 C16 C17 113.0(11)
F20 C16 F21 106.4(11)
F20 C16 C17 113.2(11)
F21 C16 C17 106.7(11)
O7 C17 C16 113.2(10)
O7 C17 C18 126.9(9)
C18 C17 C16 119.9(10)
C19 C18 C17 119.2(10)
O8 C19 C18 130.2(10)
O8 C19 C20 114.9(8)
O8 C19 C20A 99.2(17)
C18 C19 C20 114.9(9)
C18 C19 C20A 123.8(17)
F22 C20 C19 112.7(9)
F23 C20 F22 104.9(11)
F23 C20 C19 109.7(10)
F24 C20 F22 106.4(11)
F24 C20 F23 105.4(11)
F24 C20 C19 116.8(10)
O11 C27 C28 128.3(10)
O11 C27 C26 116.8(13)
O11 C27 C26A 110.1(10)
C28 C27 C26 114.9(12)
C28 C27 C26A 121.7(10)
C27 C28 C29 121.4(10)
O12 C29 C28 127.9(9)
O12 C29 C30 107.2(12)
O12 C29 C30A 118.8(11)
C28 C29 C30 124.9(12)
C28 C29 C30A 113.0(11)
N1 C31 C32 123.0(9)
C33 C32 C31 119.4(9)
C32 C33 C34 118.7(9)
C33 C34 C35 119.0(9)
N1 C35 C34 122.1(8)
N1 C35 C36 116.4(7)
C34 C35 C36 121.5(8)
N2 C36 C35 115.6(7)
N6 C36 N2 127.0(8)
N6 C36 C35 117.4(7)
N3 C37 N5 127.6(8)
N3 C37 C38 117.0(7)
N5 C37 C38 115.4(7)
N4 C38 C37 114.5(8)
N4 C38 C39 124.0(8)
C39 C38 C37 121.5(8)
C40 C39 C38 117.1(9)
C41 C40 C39 120.5(10)
C40 C41 C42 119.0(9)
N4 C42 C41 122.2(9)
N7 C43 C44 122.7(9)
C45 C44 C43 119.9(9)
C44 C45 C46 118.8(9)
C45 C46 C47 118.1(9)
N7 C47 C46 124.0(8)
N7 C47 C48 114.5(7)
C46 C47 C48 121.3(8)
N8 C48 C47 115.4(7)
N12 C48 N8 128.3(8)
N12 C48 C47 116.2(8)
N9 C49 N11 128.1(8)
N9 C49 C50 116.4(8)
N11 C49 C50 115.5(8)
N10 C50 C49 115.8(9)
N10 C50 C51 122.5(10)
C51 C50 C49 121.7(9)
C50 C51 C52 118.8(12)
C53 C52 C51 119.2(13)
C52 C53 C54 118.9(11)
N10 C54 C53 123.3(10)
N13 C55 C56 122.2(11)
C57 C56 C55 118.5(11)
C56 C57 C58 120.6(12)
C59 C58 C57 117.0(11)
N13 C59 C58 123.3(9)
N13 C59 C60 115.2(9)
C58 C59 C60 121.4(10)
N14 C60 C59 115.3(9)
N18 C60 N14 128.1(8)
N18 C60 C59 116.6(9)
N15 C61 N17 128.5(8)
N15 C61 C62 117.3(8)
N17 C61 C62 114.2(8)
N16 C62 C61 117.3(8)
N16 C62 C63 122.5(8)
C63 C62 C61 119.9(9)
C64 C63 C62 118.2(9)
C65 C64 C63 119.4(10)
C64 C65 C66 119.0(9)
N16 C66 C65 122.3(9)
F7 C6 C7 107.6(10)
F8 C6 C7 118.2(10)
F8 C6 F7 104.8(7)
F8 C6 F9 107.1(8)
F9 C6 C7 114.4(10)
F9 C6 F7 103.3(7)
F7A C6A C7 117.8(11)
F8A C6A C7 112.5(10)
F8A C6A F7A 106.1(8)
F8A C6A F9A 104.1(8)
F9A C6A C7 110.2(10)
F9A C6A F7A 104.9(8)
C12 O5 Dy2 132.0(5)
C14 O6 Dy2 131.8(5)
F13 C11 F15 106.7(7)
F13 C11 C12 111.6(8)
F14 C11 F13 106.7(8)
F14 C11 F15 106.3(8)
F14 C11 C12 114.5(7)
F15 C11 C12 110.6(7)
O5 C12 C11 114.1(7)
O5 C12 C13 128.7(8)
C13 C12 C11 117.2(7)
C14 C13 C12 119.9(8)
O6 C14 C13 129.2(8)
O6 C14 C15 115.1(8)
C13 C14 C15 115.6(8)
F16 C15 C14 111.9(8)
F17 C15 F16 107.6(8)
F17 C15 F18 107.9(8)
F17 C15 C14 112.0(7)
F18 C15 F16 106.3(8)
F18 C15 C14 110.8(8)
C22 O9 Dy3 127.1(11)
C24 O10 Dy3 139.0(9)
F25 C21 F27 106.8(14)
F25 C21 C22 113.5(14)
F26 C21 F25 105.6(14)
F26 C21 F27 109.2(14)
F26 C21 C22 111.5(13)
F27 C21 C22 110.0(12)
O9 C22 C21 111.8(11)
O9 C22 C23 132.4(16)
C23 C22 C21 115.0(12)
C24 C23 C22 118.3(15)
O10 C24 C23 120.3(15)
O10 C24 C25 112.6(13)
C23 C24 C25 120.1(14)
F28 C25 C24 111.3(13)
F29 C25 F28 105.9(15)
F29 C25 F30 108.4(14)
F29 C25 C24 112.7(13)
F30 C25 F28 105.0(14)
F30 C25 C24 113.0(14)
F31 C26 C27 112.4(16)
F31 C26 F32 108.7(12)
F31 C26 F33 106.9(12)
F32 C26 C27 107.7(19)
F33 C26 C27 115(2)
F33 C26 F32 106.1(12)
F34 C30 C29 115.3(16)
F34 C30 F36 103.9(11)
F35 C30 C29 115.7(13)
F35 C30 F34 104.9(10)
F35 C30 F36 103.3(10)
F36 C30 C29 112.4(15)
C22A O9A Dy3 138.4(8)
C24A O10A Dy3 130.1(9)
F25A C21A F27A 102.9(14)
F25A C21A C22A 116.5(13)
F26A C21A F25A 105.2(14)
F26A C21A F27A 108.7(14)
F26A C21A C22A 111.2(12)
F27A C21A C22A 111.7(13)
O9A C22A C21A 113.9(12)
O9A C22A C23A 123.8(12)
C23A C22A C21A 121.1(13)
C24A C23A C22A 120.3(13)
O10A C24A C23A 131.0(15)
O10A C24A C25A 112.2(11)
C23A C24A C25A 114.9(11)
F28A C25A C24A 110.5(14)
F29A C25A F28A 107.2(15)
F29A C25A F30A 109.5(15)
F29A C25A C24A 112.3(13)
F30A C25A F28A 106.6(14)
F30A C25A C24A 110.5(13)
F31A C26A C27 114.1(12)
F31A C26A F32A 106.3(11)
F32A C26A C27 115.6(13)
F33A C26A C27 110.8(12)
F33A C26A F31A 106.2(11)
F33A C26A F32A 102.9(10)
F34A C30A C29 113.0(13)
F34A C30A F36A 108.2(10)
F35A C30A C29 110.1(10)
F35A C30A F34A 109.6(10)
F35A C30A F36A 107.9(10)
F36A C30A C29 107.9(12)
C22B O9B Dy3 129.3(11)
C24B O10B Dy3 129.1(11)
F25B C21B F27B 105.4(14)
F25B C21B C22B 113.8(13)
F26B C21B F25B 106.2(15)
F26B C21B F27B 107.4(14)
F26B C21B C22B 112.7(13)
F27B C21B C22B 110.9(13)
O9B C22B C21B 112.0(11)
O9B C22B C23B 126.3(14)
C23B C22B C21B 118.9(12)
C24B C23B C22B 119.8(13)
O10B C24B C23B 128.3(14)
O10B C24B C25B 114.1(12)
C23B C24B C25B 116.2(11)
F28B C25B C24B 111.8(13)
F29B C25B F28B 107.9(15)
F29B C25B F30B 108.0(14)
F29B C25B C24B 112.2(14)
F30B C25B F28B 105.0(14)
F30B C25B C24B 111.6(13)
C3S O1S C2S 113.4
O1S C2S C1S 108.7
O1S C3S C4S 108.8
C3T O1T C2T 113.5
O1T C2T C1T 108.8
O1T C3T C4T 108.8
C2U O1U C3U 113.5
O1U C2U C1U 108.9
O1U C3U C4U 108.8
C22C O9C Dy3 133.0(9)
C24C O10C Dy3 130.9(9)
F25C C21C F27C 106.9(14)
F25C C21C C22C 114.5(13)
F26C C21C F25C 105.9(14)
F26C C21C F27C 108.9(13)
F26C C21C C22C 112.1(13)
F27C C21C C22C 108.3(11)
O9C C22C C21C 114.3(11)
O9C C22C C23C 125.8(15)
C23C C22C C21C 115.4(11)
C24C C23C C22C 117.1(14)
O10C C24C C23C 128.5(14)
O10C C24C C25C 115.1(11)
C23C C24C C25C 115.0(11)
F28C C25C C24C 110.5(13)
F29C C25C F28C 107.6(14)
F29C C25C F30C 109.7(14)
F29C C25C C24C 112.0(13)
F30C C25C F28C 107.8(14)
F30C C25C C24C 109.3(13)
F22A C20A C19 102(2)
F22A C20A F23A 97(4)
F23A C20A C19 133(3)
F24A C20A C19 119(4)
F24A C20A F22A 100(4)
F24A C20A F23A 99(3)

loop_
_geom_bond_atom_site_label_1
_geom_bond_atom_site_label_2
_geom_bond_distance
Dy1 O1 2.305(6)
Dy1 O2 2.372(6)
Dy1 O3 2.331(6)
Dy1 O4 2.322(6)
Dy1 N1 2.530(7)
Dy1 N2 2.427(6)
Dy1 N16 2.491(7)
Dy1 N17 2.436(7)
Dy2 O7 2.343(5)
Dy2 O8 2.309(6)
Dy2 N4 2.523(7)
Dy2 N5 2.407(7)
Dy2 N7 2.509(7)
Dy2 N8 2.424(7)
Dy2 O5 2.325(6)
Dy2 O6 2.371(6)
Dy3 O11 2.360(6)
Dy3 O12 2.308(6)
Dy3 N10 2.520(8)
Dy3 N11 2.428(7)
Dy3 N13 2.547(8)
Dy3 N14 2.393(7)
Dy3 O9 2.305(6)
Dy3 O10 2.339(7)
Dy3 O9A 2.305(6)
Dy3 O10A 2.339(7)
Dy3 O9B 2.305(6)
Dy3 O10B 2.339(7)
Dy3 O9C 2.305(6)
Dy3 O10C 2.339(7)
F1 C1 1.326(11)
F2 C1 1.311(11)
F3 C1 1.358(11)
O1 C2 1.253(9)
O2 C4 1.255(10)
C1 C2 1.520(13)
C2 C3 1.386(12)
C3 C4 1.379(12)
C4 C5 1.533(11)
C4 C5A 1.534(11)
F4 C5 1.336(8)
F5 C5 1.335(8)
F6 C5 1.335(8)
F4A C5A 1.336(8)
F5A C5A 1.336(8)
F6A C5A 1.337(8)
F10 C10 1.294(12)
F11 C10 1.313(12)
F12 C10 1.308(12)
F19 C16 1.282(16)
F20 C16 1.311(12)
F21 C16 1.360(14)
F22 C20 1.337(9)
F23 C20 1.337(9)
F24 C20 1.335(9)
O3 C7 1.233(10)
O4 C9 1.245(10)
O7 C17 1.241(10)
O8 C19 1.225(10)
O11 C27 1.263(11)
O12 C29 1.256(12)
N1 C31 1.346(10)
N1 C35 1.341(10)
N2 N3 1.390(9)
N2 C36 1.354(10)
N3 C37 1.311(9)
N4 C38 1.342(10)
N4 C42 1.341(10)
N5 N6 1.381(9)
N5 C37 1.363(10)
N6 C36 1.321(9)
N7 C43 1.347(10)
N7 C47 1.352(10)
N8 N9 1.391(9)
N8 C48 1.347(10)
N9 C49 1.313(10)
N10 C50 1.342(11)
N10 C54 1.356(12)
N11 N12 1.376(9)
N11 C49 1.347(10)
N12 C48 1.319(10)
N13 C55 1.352(12)
N13 C59 1.335(12)
N14 N15 1.392(9)
N14 C60 1.336(11)
N15 C61 1.313(11)
N16 C62 1.330(10)
N16 C66 1.332(10)
N17 N18 1.399(9)
N17 C61 1.347(10)
N18 C60 1.329(11)
C7 C8 1.408(12)
C7 C6 1.511(14)
C7 C6A 1.519(15)
C8 C9 1.373(12)
C9 C10 1.552(14)
C16 C17 1.553(14)
C17 C18 1.383(13)
C18 C19 1.377(13)
C19 C20 1.534(16)
C19 C20A 1.539(19)
C27 C28 1.375(15)
C27 C26 1.528(11)
C27 C26A 1.538(11)
C28 C29 1.394(15)
C29 C30 1.545(11)
C29 C30A 1.524(11)
C31 C32 1.376(12)
C32 C33 1.363(12)
C33 C34 1.388(12)
C34 C35 1.394(12)
C35 C36 1.477(11)
C37 C38 1.498(11)
C38 C39 1.384(12)
C39 C40 1.378(13)
C40 C41 1.355(12)
C41 C42 1.392(12)
C43 C44 1.384(12)
C44 C45 1.377(13)
C45 C46 1.377(12)
C46 C47 1.392(11)
C47 C48 1.494(11)
C49 C50 1.487(12)
C50 C51 1.389(13)
C51 C52 1.390(14)
C52 C53 1.366(16)
C53 C54 1.377(14)
C55 C56 1.383(15)
C56 C57 1.363(15)
C57 C58 1.397(14)
C58 C59 1.384(13)
C59 C60 1.490(12)
C61 C62 1.495(11)
C62 C63 1.384(12)
C63 C64 1.379(12)
C64 C65 1.364(13)
C65 C66 1.377(12)
F7 C6 1.365(7)
F8 C6 1.316(7)
F9 C6 1.342(7)
F7A C6A 1.342(8)
F8A C6A 1.338(8)
F9A C6A 1.342(8)
F13 C11 1.345(10)
F14 C11 1.333(9)
F15 C11 1.352(10)
F16 C15 1.341(10)
F17 C15 1.320(9)
F18 C15 1.334(10)
O5 C12 1.259(8)
O6 C14 1.253(8)
C11 C12 1.525(11)
C12 C13 1.402(10)
C13 C14 1.367(10)
C14 C15 1.546(11)
F25 C21 1.344(13)
F26 C21 1.334(12)
F27 C21 1.363(12)
F28 C25 1.359(13)
F29 C25 1.324(13)
F30 C25 1.334(13)
O9 C22 1.270(11)
O10 C24 1.261(11)
C21 C22 1.534(13)
C22 C23 1.414(13)
C23 C24 1.375(13)
C24 C25 1.549(13)
F31 C26 1.333(8)
F32 C26 1.335(8)
F33 C26 1.333(8)
F34 C30 1.349(8)
F35 C30 1.346(8)
F36 C30 1.351(8)
F25A C21A 1.351(13)
F26A C21A 1.336(12)
F27A C21A 1.366(13)
F28A C25A 1.354(13)
F29A C25A 1.323(13)
F30A C25A 1.334(13)
O9A C22A 1.260(11)
O10A C24A 1.262(11)
C21A C22A 1.523(13)
C22A C23A 1.410(12)
C23A C24A 1.374(13)
C24A C25A 1.559(13)
F31A C26A 1.340(7)
F32A C26A 1.344(8)
F33A C26A 1.339(8)
F34A C30A 1.332(7)
F35A C30A 1.327(7)
F36A C30A 1.333(7)
F25B C21B 1.348(13)
F26B C21B 1.336(12)
F27B C21B 1.363(13)
F28B C25B 1.351(13)
F29B C25B 1.327(13)
F30B C25B 1.335(13)
O9B C22B 1.268(11)
O10B C24B 1.259(11)
C21B C22B 1.530(13)
C22B C23B 1.410(13)
C23B C24B 1.373(13)
C24B C25B 1.553(13)
O1S C2S 1.4246
O1S C3S 1.4239
C1S C2S 1.5229
C3S C4S 1.5245
O1T C2T 1.4261
O1T C3T 1.4244
C1T C2T 1.5223
C3T C4T 1.5244
O1U C2U 1.4253
O1U C3U 1.4260
C1U C2U 1.5243
C3U C4U 1.5246
F25C C21C 1.343(13)
F26C C21C 1.335(12)
F27C C21C 1.369(12)
F28C C25C 1.350(13)
F29C C25C 1.324(12)
F30C C25C 1.337(13)
O9C C22C 1.264(11)
O10C C24C 1.250(11)
C21C C22C 1.531(13)
C22C C23C 1.415(13)
C23C C24C 1.371(13)
C24C C25C 1.554(13)
F22A C20A 1.339(11)
F23A C20A 1.339(11)
F24A C20A 1.338(11)
